data_4341632
loop_
_publ_author_name
'Artetxe, Be\~nat'
'Reinoso, Santiago'
'San Felices, Leire'
'Vitoria, Pablo'
'Pache, Aroa'
'Mart\'in-Caballero, Jagoba'
'Guti\'errez-Zorrilla, Juan M'

_publ_section_title
;
 Functionalization of krebs-type polyoxometalates with n,o-chelating
 ligands: a systematic study.
;
_journal_issue 1
_journal_name_full 'Inorganic chemistry'
_journal_page_first 241
_journal_page_last 252
_journal_paper_doi 10.1021/ic502232v
_journal_volume 54
_journal_year 2015
_chemical_formula_moiety 'C8 H88 K3 Mn2 N4 Na7 O115 Te2 W20'
_chemical_formula_sum 'C8 H88 K3 Mn2 N4 Na7 O115 Te2 W20'
_chemical_formula_weight 6401.13
_chemical_name_systematic
;
 ?
;
_space_group_IT_number 2
_symmetry_cell_setting triclinic
_symmetry_Int_Tables_number 2
_symmetry_space_group_name_Hall '-P 1'
_symmetry_space_group_name_H-M 'P -1'
_atom_sites_solution_hydrogens geom
_atom_sites_solution_primary direct
_atom_sites_solution_secondary difmap
_audit_creation_date 2014-09-11T18:30:57-00:00
_audit_creation_method 'WinGX routine CIF_UPDATE'
_cell_angle_alpha 91.583(2)
_cell_angle_beta 98.057(2)
_cell_angle_gamma 106.723(2)
_cell_formula_units_Z 1
_cell_length_a 12.2348(3)
_cell_length_b 13.6081(4)
_cell_length_c 17.2882(4)
_cell_measurement_reflns_used 14300
_cell_measurement_temperature 100(2)
_cell_measurement_theta_max 28.3594
_cell_measurement_theta_min 1.7556
_cell_volume 2722.39(13)
_computing_cell_refinement
;
        CrysAlisPro, Agilent Technologies,
        Version 1.171.35.21 (release 20-01-2012 CrysAlis171 .NET)
        (compiled Jan 23 2012,18:06:46)
;
_computing_data_collection
;
        CrysAlisPro, Agilent Technologies,
        Version 1.171.35.21 (release 20-01-2012 CrysAlis171 .NET)
        (compiled Jan 23 2012,18:06:46)
;
_computing_data_reduction
;
        CrysAlisPro, Agilent Technologies,
        Version 1.171.35.21 (release 20-01-2012 CrysAlis171 .NET)
        (compiled Jan 23 2012,18:06:46)
;
_computing_molecular_graphics 'Ortep-3 for Windows (Farrugia, 1997)'
_computing_publication_material 'WinGX publication routines (Farrugia, 1999)'
_computing_structure_refinement 'SHELXL-97 (Sheldrick, 2008)'
_computing_structure_solution 'OLEX 2 (Dolomanov, 2009)'
_diffrn_ambient_temperature 100(2)
_diffrn_detector 'CCD plate'
_diffrn_detector_area_resol_mean 16.2439
_diffrn_detector_type Eos
_diffrn_measured_fraction_theta_full 1
_diffrn_measured_fraction_theta_max 1
_diffrn_measurement_device '\k-geometry diffractometer'
_diffrn_measurement_device_type 'SuperNova, Single source at offset'
_diffrn_measurement_method '\w scans'
_diffrn_orient_matrix_UB_11 0.0291271
_diffrn_orient_matrix_UB_12 -0.0368796
_diffrn_orient_matrix_UB_13 0.010787
_diffrn_orient_matrix_UB_21 0.0476771
_diffrn_orient_matrix_UB_22 0.0396516
_diffrn_orient_matrix_UB_23 0.0200146
_diffrn_orient_matrix_UB_31 -0.0251542
_diffrn_orient_matrix_UB_32 -0.0067111
_diffrn_orient_matrix_UB_33 0.0347701
_diffrn_radiation_monochromator mirror
_diffrn_radiation_probe x-ray
_diffrn_radiation_source 'SuperNova (Mo) X-ray Source'
_diffrn_radiation_type MoK\a
_diffrn_radiation_wavelength 0.71073
_diffrn_reflns_av_R_equivalents 0.0523
_diffrn_reflns_av_unetI/netI 0.0686
_diffrn_reflns_limit_h_max 15
_diffrn_reflns_limit_h_min -15
_diffrn_reflns_limit_k_max 16
_diffrn_reflns_limit_k_min -16
_diffrn_reflns_limit_l_max 20
_diffrn_reflns_limit_l_min -21
_diffrn_reflns_number 21395
_diffrn_reflns_theta_full 26
_diffrn_reflns_theta_max 26
_diffrn_reflns_theta_min 1.76
_exptl_absorpt_coefficient_mu 22.05
_exptl_absorpt_correction_T_max 1
_exptl_absorpt_correction_T_min 0.24008
_exptl_absorpt_correction_type multi-scan
_exptl_absorpt_process_details
;
        CrysAlisPro, Agilent Technologies,
        Version 1.171.35.21 (release 20-01-2012 CrysAlis171 .NET)
        (compiled Jan 23 2012,18:06:46)
        Empirical absorption correction using spherical harmonics,
 implemented in SCALE3 ABSPACK scaling algorithm.
;
_exptl_crystal_colour orange
_exptl_crystal_density_diffrn 3.904
_exptl_crystal_density_method 'not measured'
_exptl_crystal_description plate
_exptl_crystal_F_000 2852
_exptl_crystal_size_max 0.19
_exptl_crystal_size_mid 0.10
_exptl_crystal_size_min 0.06
_refine_diff_density_max 4.057
_refine_diff_density_min -5.56
_refine_diff_density_rms 0.516
_refine_ls_extinction_method none
_refine_ls_goodness_of_fit_ref 1.091
_refine_ls_hydrogen_treatment constr
_refine_ls_matrix_type full
_refine_ls_number_parameters 400
_refine_ls_number_reflns 10702
_refine_ls_number_restraints 0
_refine_ls_restrained_S_all 1.091
_refine_ls_R_factor_all 0.0566
_refine_ls_R_factor_gt 0.0517
_refine_ls_shift/su_max 0.002
_refine_ls_shift/su_mean 0
_refine_ls_structure_factor_coef Fsqd
_refine_ls_weighting_details 'calc w=1/[\s^2^(Fo^2^)+(0.0678P)^2^+27.9843P] where P=(Fo^2^+2Fc^2^)/3'
_refine_ls_weighting_scheme calc
_refine_ls_wR_factor_gt 0.1317
_refine_ls_wR_factor_ref 0.1369
_reflns_number_gt 9672
_reflns_number_total 10702
_reflns_threshold_expression >2sigma(I)
_cod_data_source_file ic502232v_si_002.cif
_cod_data_source_block 1-TeMn
_cod_depositor_comments 'Adding full bibliography for 4341628--4341641.cif.'
_cod_original_cell_volume 2722.39(12)
_cod_database_code 4341632

loop_
_symmetry_equiv_pos_as_xyz
'x, y, z'
'-x, -y, -z'

loop_
_atom_site_label
_atom_site_type_symbol
_atom_site_fract_x
_atom_site_fract_y
_atom_site_fract_z
_atom_site_U_iso_or_equiv
_atom_site_adp_type
_atom_site_occupancy
_atom_site_symmetry_multiplicity
_atom_site_calc_flag
_atom_site_refinement_flags
W1 W 0.18425(5) 0.13492(4) 0.48076(3) 0.00873(13) Uani 1 1 d .
W2 W 0.41537(5) 0.16913(4) 0.63005(3) 0.01155(13) Uani 1 1 d .
W3 W 0.26919(5) 0.34809(4) 0.61132(3) 0.01198(13) Uani 1 1 d .
W4 W 0.28695(5) -0.07735(4) 0.71141(3) 0.01073(13) Uani 1 1 d .
W5 W 0.10692(5) -0.05722(4) 0.83871(3) 0.01067(13) Uani 1 1 d .
W6 W 0.36323(5) 0.13399(4) 0.83431(3) 0.01156(13) Uani 1 1 d .
W7 W -0.05017(5) 0.13395(4) 0.81652(3) 0.01059(13) Uani 1 1 d .
W8 W -0.02070(5) 0.29374(4) 0.66830(3) 0.01091(13) Uani 1 1 d .
W9 W 0.20228(5) 0.32857(4) 0.81292(3) 0.01195(13) Uani 1 1 d .
W10 W -0.12941(5) 0.15733(5) 0.48048(3) 0.01619(14) Uani 1 1 d .
Te1 Te 0.09075(7) 0.07425(6) 0.66319(5) 0.00766(18) Uani 1 1 d .
Mn1 Mn -0.19074(18) -0.13179(16) 0.74169(11) 0.0108(4) Uani 1 1 d .
O1L O -0.2391(10) -0.2992(9) 0.7417(6) 0.025(2) Uiso 1 1 d .
O2L O -0.2556(12) -0.4284(11) 0.8190(8) 0.048(3) Uiso 1 1 d .
N1 N -0.1990(11) -0.1803(10) 0.9909(8) 0.021(3) Uiso 1 1 d .
H1 H -0.1936 -0.1666 1.0404 0.025 Uiso 1 1 calc R
N3 N -0.1991(10) -0.1558(9) 0.8665(6) 0.012(2) Uiso 1 1 d .
C2 C -0.1842(12) -0.1094(11) 0.9372(8) 0.015(3) Uiso 1 1 d .
H2 H -0.1663 -0.0388 0.9482 0.018 Uiso 1 1 calc R
C4 C -0.2238(13) -0.2601(12) 0.8773(9) 0.020(3) Uiso 1 1 d .
C5 C -0.2231(13) -0.2738(12) 0.9565(8) 0.018(3) Uiso 1 1 d .
H5 H -0.2366 -0.3356 0.9805 0.022 Uiso 1 1 calc R
C6 C -0.2424(13) -0.3356(12) 0.8091(9) 0.019(3) Uiso 1 1 d .
K1 K -0.2724(7) 0.2334(6) 0.9587(5) 0.0473(19) Uani 0.6 1 d P
K2 K -0.2967(3) 0.0689(3) 0.6377(2) 0.0263(8) Uani 1 1 d .
Na1 Na 0.1148(15) 0.5407(14) 0.5141(10) 0.101(5) Uiso 0.8 1 d P
Na2 Na 0.3864(8) 0.6567(7) 0.6469(5) 0.039(2) Uiso 0.8 1 d P
Na3 Na -0.1967(11) -0.5008(10) 0.7033(7) 0.053(3) Uiso 0.7 1 d P
Na4 Na -0.126(2) 0.4972(18) 0.8955(13) 0.056(6) Uiso 0.4 1 d P
O1 O -0.3707(10) -0.1257(9) 0.7257(6) 0.026(2) Uiso 1 1 d .
O1T O 0.2060(8) 0.1391(7) 0.3838(5) 0.014(2) Uiso 1 1 d .
O1TE O 0.2088(8) 0.1605(7) 0.6154(5) 0.0089(18) Uiso 1 1 d .
O2T O 0.5569(9) 0.1881(8) 0.6269(6) 0.018(2) Uiso 1 1 d .
O2TE O 0.1971(8) 0.0464(7) 0.7439(5) 0.0100(19) Uiso 1 1 d .
O3T O 0.3229(9) 0.4750(8) 0.5968(6) 0.022(2) Uiso 1 1 d .
O3TE O 0.0798(7) 0.1855(7) 0.7281(5) 0.0081(18) Uiso 1 1 d .
O5M O -0.0074(8) -0.1080(8) 0.7589(6) 0.016(2) Uiso 1 1 d .
O5T O 0.0732(8) -0.1340(8) 0.9156(6) 0.017(2) Uiso 1 1 d .
O6T O 0.4835(9) 0.1801(8) 0.9037(6) 0.019(2) Uiso 1 1 d .
O7M O -0.1243(8) 0.0331(7) 0.7428(5) 0.0115(19) Uiso 1 1 d .
O7T O -0.1433(9) 0.1267(8) 0.8824(6) 0.017(2) Uiso 1 1 d .
O8T O -0.0992(8) 0.3731(8) 0.6332(6) 0.016(2) Uiso 1 1 d .
O9T O 0.2722(9) 0.4361(9) 0.8754(6) 0.024(2) Uiso 1 1 d .
O10A O -0.0797(10) 0.2888(9) 0.4642(7) 0.029(3) Uiso 1 1 d .
O10B O -0.2748(9) 0.1436(8) 0.4912(6) 0.019(2) Uiso 1 1 d .
O12 O 0.3545(8) 0.1520(7) 0.5240(5) 0.0103(19) Uiso 1 1 d .
O13 O 0.2432(8) 0.2893(8) 0.5082(5) 0.015(2) Uiso 1 1 d .
O4T O 0.3501(8) -0.1712(7) 0.6950(5) 0.014(2) Uiso 1 1 d .
O23 O 0.4110(9) 0.3103(8) 0.6295(6) 0.018(2) Uiso 1 1 d .
O24 O 0.3633(8) 0.0284(7) 0.6460(5) 0.0115(19) Uiso 1 1 d .
O26 O 0.4106(8) 0.1918(8) 0.7419(5) 0.015(2) Uiso 1 1 d .
O38 O 0.1124(8) 0.3348(7) 0.6126(5) 0.0096(18) Uiso 1 1 d .
O39 O 0.2801(8) 0.3494(8) 0.7254(6) 0.015(2) Uiso 1 1 d .
O45 O 0.2009(8) -0.1336(7) 0.7912(5) 0.0125(19) Uiso 1 1 d .
O46 O 0.3965(8) 0.0121(7) 0.7927(5) 0.013(2) Uiso 1 1 d .
O56 O 0.2597(8) 0.0397(8) 0.8885(6) 0.016(2) Uiso 1 1 d .
O57 O 0.0471(8) 0.0567(7) 0.8596(5) 0.0092(18) Uiso 1 1 d .
O69 O 0.2849(8) 0.2343(8) 0.8497(6) 0.015(2) Uiso 1 1 d .
O78 O -0.1038(8) 0.2319(7) 0.7476(5) 0.0097(18) Uiso 1 1 d .
O79 O 0.0776(9) 0.2595(8) 0.8646(6) 0.018(2) Uiso 1 1 d .
O89 O 0.0904(8) 0.3843(7) 0.7501(5) 0.0097(18) Uiso 1 1 d .
O101 O 0.1532(9) -0.0009(8) 0.4975(6) 0.018(2) Uiso 1 1 d .
O110 O 0.0385(8) 0.1412(7) 0.4764(5) 0.013(2) Uiso 1 1 d .
O410 O 0.1596(8) -0.1044(7) 0.6321(5) 0.013(2) Uiso 1 1 d .
O810 O -0.0756(8) 0.1763(7) 0.5968(5) 0.0113(19) Uiso 1 1 d .
O1W O -0.280(3) -0.666(2) 0.7927(17) 0.067(8) Uiso 0.6 1 d P
O12W O 0.5788(16) 0.6502(15) 0.6087(11) 0.054(5) Uiso 0.8 1 d P
O19W O 0.004(3) 0.398(3) 0.954(2) 0.083(13) Uiso 0.59(4) 1 d P
O2W O 0.005(4) -0.472(3) 0.818(3) 0.068(12) Uiso 0.4 1 d P
O3W O -0.3922(18) -0.5531(17) 0.6021(12) 0.079(6) Uiso 0.9 1 d P
O4W O 0.011(2) -0.321(2) 0.7079(15) 0.104(8) Uiso 0.9 1 d P
O5W O -0.143(2) -0.4148(18) 0.5795(14) 0.076(7) Uiso 0.8 1 d P
O6W O -0.3799(13) 0.0351(12) 0.9888(9) 0.052(4) Uiso 1 1 d .
O8W O -0.231(2) 0.460(2) 0.9732(17) 0.065(8) Uiso 0.6 1 d P
O7W O -0.229(2) 0.2999(18) 1.1211(14) 0.089(7) Uiso 0.9 1 d P
O10W O -0.4819(10) -0.0971(9) 0.5819(6) 0.025(2) Uiso 1 1 d .
O11W O 0.3226(13) 0.6653(12) 0.5138(9) 0.055(4) Uiso 1 1 d .
O9W O -0.3610(16) 0.1037(14) 0.7838(10) 0.036(4) Uiso 0.7 1 d P
O13W O 0.1800(17) 0.5863(15) 0.6658(11) 0.056(5) Uiso 0.8 1 d P
O14W O 0.454(2) 0.597(2) 0.7653(16) 0.079(8) Uiso 0.7 1 d P
O18W O -0.4593(13) -0.1023(12) 0.8616(8) 0.030(3) Uiso 0.8 1 d P
O17W O 0.5430(16) 0.2956(15) 1.0990(11) 0.077(5) Uiso 1 1 d .
O15W O 0.5270(14) 0.4088(12) 0.8070(9) 0.056(4) Uiso 1 1 d .
O16W O 0.5300(14) 0.4171(12) 0.9719(9) 0.058(4) Uiso 1 1 d .
O20W O -0.017(2) 0.325(2) 0.9989(16) 0.027(9) Uiso 0.41(4) 1 d P

loop_
_atom_site_aniso_label
_atom_site_aniso_U_11
_atom_site_aniso_U_22
_atom_site_aniso_U_33
_atom_site_aniso_U_23
_atom_site_aniso_U_13
_atom_site_aniso_U_12
W1 0.0120(3) 0.0079(3) 0.0075(2) 0.0026(2) 0.0017(2) 0.0046(2)
W2 0.0107(3) 0.0132(3) 0.0112(3) 0.0030(2) 0.0010(2) 0.0042(2)
W3 0.0156(3) 0.0072(3) 0.0125(3) 0.0022(2) 0.0024(2) 0.0022(2)
W4 0.0122(3) 0.0126(3) 0.0100(3) 0.0027(2) 0.0009(2) 0.0080(2)
W5 0.0130(3) 0.0123(3) 0.0092(3) 0.0039(2) 0.0017(2) 0.0074(2)
W6 0.0126(3) 0.0138(3) 0.0088(3) 0.0020(2) -0.0005(2) 0.0057(2)
W7 0.0143(3) 0.0102(3) 0.0100(3) 0.0029(2) 0.0033(2) 0.0070(2)
W8 0.0160(3) 0.0076(3) 0.0112(3) 0.0026(2) 0.0019(2) 0.0067(2)
W9 0.0165(3) 0.0089(3) 0.0107(3) 0.0002(2) 0.0012(2) 0.0046(2)
W10 0.0198(3) 0.0152(3) 0.0155(3) 0.0026(2) 0.0014(2) 0.0086(3)
Te1 0.0101(4) 0.0064(4) 0.0079(4) 0.0025(3) 0.0009(3) 0.0048(3)
Mn1 0.0126(10) 0.0112(11) 0.0104(10) 0.0032(8) 0.0021(8) 0.0056(9)
K1 0.039(4) 0.031(4) 0.072(5) -0.009(4) 0.019(4) 0.008(3)
K2 0.0225(18) 0.031(2) 0.0291(19) 0.0137(16) 0.0042(15) 0.0122(16)

loop_
_atom_type_symbol
_atom_type_description
_atom_type_scat_dispersion_real
_atom_type_scat_dispersion_imag
_atom_type_scat_source
C C 0.0033 0.0016 'International Tables Vol C Tables 4.2.6.8 and 6.1.1.4'
H H 0 0 'International Tables Vol C Tables 4.2.6.8 and 6.1.1.4'
K K 0.2009 0.2494 'International Tables Vol C Tables 4.2.6.8 and 6.1.1.4'
Mn Mn 0.3368 0.7283 'International Tables Vol C Tables 4.2.6.8 and 6.1.1.4'
N N 0.0061 0.0033 'International Tables Vol C Tables 4.2.6.8 and 6.1.1.4'
Na Na 0.0362 0.0249 'International Tables Vol C Tables 4.2.6.8 and 6.1.1.4'
O O 0.0106 0.006 'International Tables Vol C Tables 4.2.6.8 and 6.1.1.4'
Te Te -0.5308 1.6751 'International Tables Vol C Tables 4.2.6.8 and 6.1.1.4'
W W -0.849 6.8722 'International Tables Vol C Tables 4.2.6.8 and 6.1.1.4'

loop_
_geom_angle_atom_site_label_1
_geom_angle_atom_site_label_2
_geom_angle_atom_site_label_3
_geom_angle
_geom_angle_site_symmetry_1
_geom_angle_site_symmetry_3
O1T W1 O110 103.6(4) . .
O1T W1 O101 103.4(4) . .
O110 W1 O101 96.6(4) . .
O1T W1 O13 96.7(4) . .
O110 W1 O13 89.3(4) . .
O101 W1 O13 157.1(4) . .
O1T W1 O12 94.3(4) . .
O110 W1 O12 159.8(4) . .
O101 W1 O12 88.2(4) . .
O13 W1 O12 79.3(4) . .
O1T W1 O1TE 163.5(4) . .
O110 W1 O1TE 89.0(4) . .
O101 W1 O1TE 85.3(4) . .
O13 W1 O1TE 72.6(3) . .
O12 W1 O1TE 71.8(3) . .
O1T W1 K2 54.3(3) . 2_556
O110 W1 K2 127.9(3) . 2_556
O101 W1 K2 55.3(3) . 2_556
O13 W1 K2 134.6(3) . 2_556
O12 W1 K2 70.5(3) . 2_556
O1TE W1 K2 125.1(2) . 2_556
O2T W2 O12 101.5(4) . .
O2T W2 O24 102.6(4) . .
O12 W2 O24 94.4(4) . .
O2T W2 O23 99.6(5) . .
O12 W2 O23 88.4(4) . .
O24 W2 O23 156.6(4) . .
O2T W2 O26 103.3(4) . .
O12 W2 O26 154.5(4) . .
O24 W2 O26 85.7(4) . .
O23 W2 O26 82.0(4) . .
O2T W2 O1TE 170.0(4) . .
O12 W2 O1TE 71.0(3) . .
O24 W2 O1TE 84.9(3) . .
O23 W2 O1TE 74.0(4) . .
O26 W2 O1TE 83.7(3) . .
O2T W2 K2 27.5(3) . 1_655
O12 W2 K2 103.3(3) . 1_655
O24 W2 K2 75.1(3) . 1_655
O23 W2 K2 126.9(3) . 1_655
O26 W2 K2 101.3(3) . 1_655
O1TE W2 K2 158.8(2) . 1_655
O3T W3 O38 102.0(4) . .
O3T W3 O13 100.8(5) . .
O38 W3 O13 93.7(4) . .
O3T W3 O23 100.1(5) . .
O38 W3 O23 156.9(4) . .
O13 W3 O23 88.7(4) . .
O3T W3 O39 102.5(5) . .
O38 W3 O39 84.7(4) . .
O13 W3 O39 156.5(4) . .
O23 W3 O39 84.0(4) . .
O3T W3 O1TE 170.7(4) . .
O38 W3 O1TE 84.3(3) . .
O13 W3 O1TE 71.7(4) . .
O23 W3 O1TE 74.6(4) . .
O39 W3 O1TE 84.8(4) . .
O4T W4 O410 104.5(4) . .
O4T W4 O45 100.5(4) . .
O410 W4 O45 95.5(4) . .
O4T W4 O46 102.9(4) . .
O410 W4 O46 151.4(4) . .
O45 W4 O46 87.0(4) . .
O4T W4 O24 101.0(4) . .
O410 W4 O24 85.5(4) . .
O45 W4 O24 157.4(4) . .
O46 W4 O24 81.7(4) . .
O4T W4 O2TE 175.3(4) . .
O410 W4 O2TE 77.6(4) . .
O45 W4 O2TE 75.1(3) . .
O46 W4 O2TE 75.6(3) . .
O24 W4 O2TE 83.2(3) . .
O5T W5 O5M 106.4(5) . .
O5T W5 O57 103.1(4) . .
O5M W5 O57 91.2(4) . .
O5T W5 O45 98.4(4) . .
O5M W5 O45 89.0(4) . .
O57 W5 O45 157.5(4) . .
O5T W5 O56 100.0(4) . .
O5M W5 O56 153.5(4) . .
O57 W5 O56 84.5(4) . .
O45 W5 O56 85.4(4) . .
O5T W5 O2TE 166.7(4) . .
O5M W5 O2TE 83.9(4) . .
O57 W5 O2TE 84.7(3) . .
O45 W5 O2TE 72.9(3) . .
O56 W5 O2TE 69.7(4) . .
O6T W6 O26 103.8(4) . .
O6T W6 O56 102.9(4) . .
O26 W6 O56 152.4(4) . .
O6T W6 O69 100.2(5) . .
O26 W6 O69 91.6(4) . .
O56 W6 O69 90.0(4) . .
O6T W6 O46 99.1(4) . .
O26 W6 O46 84.5(4) . .
O56 W6 O46 85.1(4) . .
O69 W6 O46 160.7(4) . .
O6T W6 O2TE 171.7(4) . .
O26 W6 O2TE 81.1(4) . .
O56 W6 O2TE 71.6(4) . .
O69 W6 O2TE 86.1(4) . .
O46 W6 O2TE 74.6(4) . .
O7T W7 O7M 104.8(5) . .
O7T W7 O57 103.4(4) . .
O7M W7 O57 91.5(4) . .
O7T W7 O78 97.6(4) . .
O7M W7 O78 88.3(4) . .
O57 W7 O78 158.2(4) . .
O7T W7 O79 99.5(4) . .
O7M W7 O79 155.5(4) . .
O57 W7 O79 86.1(4) . .
O78 W7 O79 85.1(4) . .
O7T W7 O3TE 166.3(4) . .
O7M W7 O3TE 84.4(4) . .
O57 W7 O3TE 86.3(3) . .
O78 W7 O3TE 72.0(3) . .
O79 W7 O3TE 71.2(4) . .
O7T W7 K2 93.1(3) . .
O7M W7 K2 39.2(3) . .
O57 W7 K2 130.7(3) . .
O78 W7 K2 52.2(3) . .
O79 W7 K2 136.8(3) . .
O3TE W7 K2 87.6(2) . .
O8T W8 O810 103.9(4) . .
O8T W8 O78 101.3(4) . .
O810 W8 O78 95.0(4) . .
O8T W8 O89 100.9(4) . .
O810 W8 O89 153.9(4) . .
O78 W8 O89 87.9(4) . .
O8T W8 O38 101.7(4) . .
O810 W8 O38 86.4(4) . .
O78 W8 O38 155.8(4) . .
O89 W8 O38 80.7(4) . .
O8T W8 O3TE 174.3(4) . .
O810 W8 O3TE 79.1(3) . .
O78 W8 O3TE 73.5(3) . .
O89 W8 O3TE 76.8(3) . .
O38 W8 O3TE 83.1(3) . .
O8T W8 K2 89.4(3) . .
O810 W8 K2 47.1(3) . .
O78 W8 K2 53.9(3) . .
O89 W8 K2 141.8(3) . .
O38 W8 K2 133.4(3) . .
O3TE W8 K2 89.3(2) . .
O9T W9 O39 104.0(5) . .
O9T W9 O79 102.8(5) . .
O39 W9 O79 152.6(5) . .
O9T W9 O69 101.3(5) . .
O39 W9 O69 90.4(4) . .
O79 W9 O69 90.0(4) . .
O9T W9 O89 98.3(5) . .
O39 W9 O89 84.5(4) . .
O79 W9 O89 86.0(4) . .
O69 W9 O89 160.4(4) . .
O9T W9 O3TE 171.6(4) . .
O39 W9 O3TE 81.0(4) . .
O79 W9 O3TE 71.7(4) . .
O69 W9 O3TE 85.2(4) . .
O89 W9 O3TE 75.3(3) . .
O10A W10 O10B 101.4(5) . .
O10A W10 O410 96.6(5) . 2_556
O10B W10 O410 97.1(4) . 2_556
O10A W10 O810 95.4(5) . .
O10B W10 O810 93.0(4) . .
O410 W10 O810 162.4(4) 2_556 .
O10A W10 O101 168.3(5) . 2_556
O10B W10 O101 90.0(4) . 2_556
O410 W10 O101 83.9(4) 2_556 2_556
O810 W10 O101 81.7(4) . 2_556
O10A W10 O110 90.8(4) . .
O10B W10 O110 167.5(4) . .
O410 W10 O110 83.5(4) 2_556 .
O810 W10 O110 83.5(4) . .
O101 W10 O110 77.6(4) 2_556 .
O10A W10 K2 121.4(4) . .
O10B W10 K2 47.2(3) . .
O410 W10 K2 129.4(3) 2_556 .
O810 W10 K2 51.6(3) . .
O101 W10 K2 65.3(3) 2_556 .
O110 W10 K2 123.7(2) . .
O1TE Te1 O2TE 93.0(4) . .
O1TE Te1 O3TE 92.7(4) . .
O2TE Te1 O3TE 89.9(4) . .
O1T Mn1 O5M 93.7(4) 2_556 .
O1T Mn1 O7M 88.7(4) 2_556 .
O5M Mn1 O7M 77.8(4) . .
O1T Mn1 O1L 91.5(4) 2_556 .
O5M Mn1 O1L 96.1(4) . .
O7M Mn1 O1L 173.9(4) . .
O1T Mn1 N3 168.5(4) 2_556 .
O5M Mn1 N3 92.0(4) . .
O7M Mn1 N3 102.3(4) . .
O1L Mn1 N3 78.0(4) . .
O1T Mn1 O1 86.7(4) 2_556 .
O5M Mn1 O1 169.6(4) . .
O7M Mn1 O1 91.8(4) . .
O1L Mn1 O1 94.3(4) . .
N3 Mn1 O1 89.4(4) . .
O1T Mn1 K2 62.7(3) 2_556 .
O5M Mn1 K2 116.5(3) . .
O7M Mn1 K2 46.5(3) . .
O1L Mn1 K2 138.3(3) . .
N3 Mn1 K2 123.0(3) . .
O1 Mn1 K2 54.8(3) . .
C6 O1L Mn1 115.7(10) . .
C6 O1L Na3 81.1(9) . .
Mn1 O1L Na3 150.6(5) . .
C6 O2L Na4 127.7(13) . 1_545
C6 O2L Na3 106.4(11) . .
Na4 O2L Na3 85.7(8) 1_545 .
C5 N1 C2 110.3(13) . .
C2 N3 C4 105.8(12) . .
C2 N3 Mn1 144.8(10) . .
C4 N3 Mn1 109.2(9) . .
N3 C2 N1 109.7(13) . .
C5 C4 N3 108.7(14) . .
C5 C4 C6 131.1(14) . .
N3 C4 C6 120.2(12) . .
N1 C5 C4 105.5(13) . .
O2L C6 O1L 122.8(15) . .
O2L C6 C4 120.6(14) . .
O1L C6 C4 116.6(13) . .
O2L C6 Na3 50.8(9) . .
O1L C6 Na3 74.6(8) . .
C4 C6 Na3 158.3(10) . .
O6W K1 O7T 79.7(4) . .
O6W K1 O7W 91.8(6) . .
O7T K1 O7W 125.7(6) . .
O6W K1 O6T 69.4(4) . 1_455
O7T K1 O6T 117.1(4) . 1_455
O7W K1 O6T 109.1(5) . 1_455
O6W K1 O8W 153.8(7) . .
O7T K1 O8W 126.4(6) . .
O7W K1 O8W 71.5(7) . .
O6T K1 O8W 96.5(6) 1_455 .
O6W K1 O20W 121.7(7) . .
O7T K1 O20W 66.2(6) . .
O7W K1 O20W 74.1(7) . .
O6T K1 O20W 168.8(6) 1_455 .
O8W K1 O20W 74.1(8) . .
O6W K1 O1W 127.6(7) . 1_565
O7T K1 O1W 80.3(6) . 1_565
O7W K1 O1W 138.1(8) . 1_565
O6T K1 O1W 78.0(6) 1_455 1_565
O8W K1 O1W 66.7(8) . 1_565
O20W K1 O1W 92.5(8) . 1_565
O6W K1 O9W 74.6(5) . .
O7T K1 O9W 54.9(4) . .
O7W K1 O9W 166.2(6) . .
O6T K1 O9W 64.5(4) 1_455 .
O8W K1 O9W 120.3(7) . .
O20W K1 O9W 114.7(6) . .
O1W K1 O9W 54.4(6) 1_565 .
O6W K1 Na4 174.1(6) . .
O7T K1 Na4 96.2(4) . .
O7W K1 Na4 94.0(6) . .
O6T K1 Na4 109.3(5) 1_455 .
O8W K1 Na4 30.9(6) . .
O20W K1 Na4 59.5(6) . .
O1W K1 Na4 47.0(7) 1_565 .
O9W K1 Na4 99.6(5) . .
O2T K2 O10W 88.5(3) 1_455 .
O2T K2 O7M 139.6(3) 1_455 .
O10W K2 O7M 117.0(3) . .
O2T K2 O10B 78.4(3) 1_455 .
O10W K2 O10B 93.9(3) . .
O7M K2 O10B 126.3(3) . .
O2T K2 O9W 68.6(4) 1_455 .
O10W K2 O9W 97.9(5) . .
O7M K2 O9W 76.8(4) . .
O10B K2 O9W 144.4(4) . .
O2T K2 O810 111.8(3) 1_455 .
O10W K2 O810 138.6(3) . .
O7M K2 O810 70.5(3) . .
O10B K2 O810 58.2(3) . .
O9W K2 O810 122.8(5) . .
O2T K2 O1 115.7(3) 1_455 .
O10W K2 O1 56.4(3) . .
O7M K2 O1 65.0(3) . .
O10B K2 O1 144.6(3) . .
O9W K2 O1 66.2(4) . .
O810 K2 O1 130.6(3) . .
O2T K2 O78 93.3(3) 1_455 .
O10W K2 O78 163.1(3) . .
O7M K2 O78 53.3(3) . .
O10B K2 O78 102.9(3) . .
O9W K2 O78 67.3(4) . .
O810 K2 O78 55.5(3) . .
O1 K2 O78 108.2(3) . .
O2T K2 O1T 158.9(3) 1_455 2_556
O10W K2 O1T 70.6(3) . 2_556
O7M K2 O1T 58.0(3) . 2_556
O10B K2 O1T 99.4(3) . 2_556
O9W K2 O1T 116.2(4) . 2_556
O810 K2 O1T 83.6(3) . 2_556
O1 K2 O1T 55.3(3) . 2_556
O78 K2 O1T 107.7(3) . 2_556
O2T K2 O101 130.2(3) 1_455 2_556
O10W K2 O101 88.6(3) . 2_556
O7M K2 O101 84.0(3) . 2_556
O10B K2 O101 52.3(3) . 2_556
O9W K2 O101 160.6(4) . 2_556
O810 K2 O101 50.5(3) . 2_556
O1 K2 O101 103.4(3) . 2_556
O78 K2 O101 103.0(3) . 2_556
O1T K2 O101 48.9(2) 2_556 2_556
O2T K2 W10 101.8(2) 1_455 .
O10W K2 W10 109.5(2) . .
O7M K2 W10 98.4(2) . .
O10B K2 W10 27.9(2) . .
O9W K2 W10 150.9(4) . .
O810 K2 W10 33.26(19) . .
O1 K2 W10 138.1(2) . .
O78 K2 W10 86.60(18) . .
O1T K2 W10 83.01(17) 2_556 .
O101 K2 W10 34.78(17) 2_556 .
O2T K2 Mn1 148.3(2) 1_455 .
O10W K2 Mn1 82.4(2) . .
O7M K2 Mn1 34.6(2) . .
O10B K2 Mn1 132.3(2) . .
O9W K2 Mn1 82.7(4) . .
O810 K2 Mn1 94.5(2) . .
O1 K2 Mn1 36.1(2) . .
O78 K2 Mn1 87.35(18) . .
O1T K2 Mn1 34.67(16) 2_556 .
O101 K2 Mn1 80.05(18) 2_556 .
W10 K2 Mn1 109.84(9) . .
O5W Na1 O10A 147.2(10) 2_556 2_566
O5W Na1 O11W 92.5(8) 2_556 .
O10A Na1 O11W 79.5(7) 2_566 .
O5W Na1 O13W 134.0(10) 2_556 .
O10A Na1 O13W 76.3(7) 2_566 .
O11W Na1 O13W 80.3(7) . .
O5W Na1 Na1 92.1(11) 2_556 2_566
O10A Na1 Na1 87.0(9) 2_566 2_566
O11W Na1 Na1 161.5(11) . 2_566
O13W Na1 Na1 108.9(10) . 2_566
O5W Na1 O8T 74.6(7) 2_556 2_566
O10A Na1 O8T 72.6(5) 2_566 2_566
O11W Na1 O8T 76.2(6) . 2_566
O13W Na1 O8T 143.7(8) . 2_566
Na1 Na1 O8T 87.8(8) 2_566 2_566
O5W Na1 Na2 109.2(8) 2_556 .
O10A Na1 Na2 84.6(6) 2_566 .
O11W Na1 Na2 39.5(4) . .
O13W Na1 Na2 43.0(5) . .
Na1 Na1 Na2 151.9(10) 2_566 .
O8T Na1 Na2 114.9(6) 2_566 .
O5W Na1 Na3 35.9(6) 2_556 2_556
O10A Na1 Na3 112.2(6) 2_566 2_556
O11W Na1 Na3 73.3(5) . 2_556
O13W Na1 Na3 149.8(8) . 2_556
Na1 Na1 Na3 100.7(9) 2_566 2_556
O8T Na1 Na3 41.2(3) 2_566 2_556
Na2 Na1 Na3 107.3(5) . 2_556
O11W Na2 O14W 161.7(9) . .
O11W Na2 O3T 77.2(5) . .
O14W Na2 O3T 85.7(8) . .
O11W Na2 O13W 88.7(7) . .
O14W Na2 O13W 92.4(9) . .
O3T Na2 O13W 73.4(6) . .
O11W Na2 O12W 87.5(6) . .
O14W Na2 O12W 84.1(8) . .
O3T Na2 O12W 82.8(6) . .
O13W Na2 O12W 156.1(8) . .
O11W Na2 O4T 96.1(5) . 1_565
O14W Na2 O4T 102.1(8) . 1_565
O3T Na2 O4T 153.4(5) . 1_565
O13W Na2 O4T 80.9(6) . 1_565
O12W Na2 O4T 122.9(6) . 1_565
O11W Na2 Na1 45.4(5) . .
O14W Na2 Na1 128.0(8) . .
O3T Na2 Na1 57.1(4) . .
O13W Na2 Na1 45.9(5) . .
O12W Na2 Na1 120.6(6) . .
O4T Na2 Na1 99.9(4) 1_565 .
O2L Na3 O5W 128.6(8) . .
O2L Na3 O3W 101.9(7) . .
O5W Na3 O3W 75.1(8) . .
O2L Na3 O8T 153.1(7) . 1_545
O5W Na3 O8T 75.7(6) . 1_545
O3W Na3 O8T 95.3(7) . 1_545
O2L Na3 O1W 73.6(8) . .
O5W Na3 O1W 155.7(10) . .
O3W Na3 O1W 91.8(9) . .
O8T Na3 O1W 85.4(7) 1_545 .
O2L Na3 O2W 78.8(10) . .
O5W Na3 O2W 110.6(11) . .
O3W Na3 O2W 172.4(11) . .
O8T Na3 O2W 81.4(9) 1_545 .
O1W Na3 O2W 81.0(11) . .
O2L Na3 O4W 92.5(7) . .
O5W Na3 O4W 58.6(8) . .
O3W Na3 O4W 129.3(8) . .
O8T Na3 O4W 92.4(7) 1_545 .
O1W Na3 O4W 138.8(9) . .
O2W Na3 O4W 58.0(10) . .
O2L Na3 O1L 46.4(4) . .
O5W Na3 O1L 82.3(7) . .
O3W Na3 O1L 88.9(6) . .
O8T Na3 O1L 155.6(6) 1_545 .
O1W Na3 O1L 118.5(7) . .
O2W Na3 O1L 96.9(10) . .
O4W Na3 O1L 66.9(6) . .
O2L Na3 C6 22.8(4) . .
O5W Na3 C6 105.9(7) . .
O3W Na3 C6 99.9(7) . .
O8T Na3 C6 164.6(6) 1_545 .
O1W Na3 C6 96.4(7) . .
O2W Na3 C6 83.7(10) . .
O4W Na3 C6 76.2(7) . .
O1L Na3 C6 24.2(3) . .
O2L Na3 Na4 45.9(5) . 1_545
O5W Na3 Na4 146.3(9) . 1_545
O3W Na3 Na4 135.7(7) . 1_545
O8T Na3 Na4 107.9(6) 1_545 1_545
O1W Na3 Na4 54.6(8) . 1_545
O2W Na3 Na4 40.6(9) . 1_545
O4W Na3 Na4 87.7(7) . 1_545
O1L Na3 Na4 84.8(5) . 1_545
C6 Na3 Na4 62.0(5) . 1_545
O2L Na3 Na1 162.6(6) . 2_556
O5W Na3 Na1 34.5(6) . 2_556
O3W Na3 Na1 72.4(6) . 2_556
O8T Na3 Na1 43.8(4) 1_545 2_556
O1W Na3 Na1 122.3(8) . 2_556
O2W Na3 Na1 109.1(9) . 2_556
O4W Na3 Na1 79.5(6) . 2_556
O1L Na3 Na1 116.3(5) . 2_556
C6 Na3 Na1 140.3(5) . 2_556
Na4 Na3 Na1 147.5(6) 1_545 2_556
O8W Na4 O2W 172.7(19) . 1_565
O8W Na4 O2L 91.1(12) . 1_565
O2W Na4 O2L 96.2(14) 1_565 1_565
O8W Na4 O19W 94.0(14) . .
O2W Na4 O19W 78.7(15) 1_565 .
O2L Na4 O19W 169.5(14) 1_565 .
O8W Na4 O1W 88.5(13) . 1_565
O2W Na4 O1W 92.9(15) 1_565 1_565
O2L Na4 O1W 74.2(9) 1_565 1_565
O19W Na4 O1W 96.8(13) . 1_565
O8W Na4 O19W 71.9(13) . 2_567
O2W Na4 O19W 104.9(16) 1_565 2_567
O2L Na4 O19W 118.3(12) 1_565 2_567
O19W Na4 O19W 72.1(13) . 2_567
O1W Na4 O19W 156.2(12) 1_565 2_567
O8W Na4 O20W 89.2(13) . 2_567
O2W Na4 O20W 89.9(15) 1_565 2_567
O2L Na4 O20W 101.4(10) 1_565 2_567
O19W Na4 O20W 87.9(12) . 2_567
O1W Na4 O20W 175.0(12) 1_565 2_567
O19W Na4 O20W 24.9(8) 2_567 2_567
O8W Na4 Na3 127.4(13) . 1_565
O2W Na4 Na3 58.3(13) 1_565 1_565
O2L Na4 Na3 48.4(6) 1_565 1_565
O19W Na4 Na3 121.8(11) . 1_565
O1W Na4 Na3 53.2(7) 1_565 1_565
O19W Na4 Na3 150.4(11) 2_567 1_565
O20W Na4 Na3 125.6(9) 2_567 1_565
O8W Na4 K1 51.2(10) . .
O2W Na4 K1 124.4(14) 1_565 .
O2L Na4 K1 113.4(9) 1_565 .
O19W Na4 K1 63.6(10) . .
O1W Na4 K1 55.8(7) 1_565 .
O19W Na4 K1 100.6(9) 2_567 .
O20W Na4 K1 125.4(9) 2_567 .
Na3 Na4 K1 109.0(7) 1_565 .
Mn1 O1 K2 89.1(4) . .
W1 O1T Mn1 167.0(6) . 2_556
W1 O1T K2 100.9(4) . 2_556
Mn1 O1T K2 82.7(3) 2_556 2_556
Te1 O1TE W1 114.9(4) . .
Te1 O1TE W3 130.0(4) . .
W1 O1TE W3 92.5(3) . .
Te1 O1TE W2 128.6(4) . .
W1 O1TE W2 92.8(3) . .
W3 O1TE W2 87.6(3) . .
W2 O2T K2 136.0(5) . 1_655
Te1 O2TE W4 116.4(4) . .
Te1 O2TE W6 140.0(5) . .
W4 O2TE W6 90.4(3) . .
Te1 O2TE W5 113.3(4) . .
W4 O2TE W5 91.4(3) . .
W6 O2TE W5 93.8(3) . .
W3 O3T Na2 150.2(6) . .
Te1 O3TE W7 113.4(4) . .
Te1 O3TE W8 116.5(4) . .
W7 O3TE W8 92.9(3) . .
Te1 O3TE W9 139.8(4) . .
W7 O3TE W9 93.7(3) . .
W8 O3TE W9 89.7(3) . .
W5 O5M Mn1 134.4(5) . .
W6 O6T K1 153.5(5) . 1_655
W7 O7M Mn1 134.7(5) . .
W7 O7M K2 116.5(4) . .
Mn1 O7M K2 98.9(4) . .
W7 O7T K1 145.5(5) . .
W8 O8T Na3 133.2(5) . 1_565
W8 O8T Na1 129.9(6) . 2_566
Na3 O8T Na1 95.0(5) 1_565 2_566
W10 O10A Na1 143.5(7) . 2_566
W10 O10B K2 104.9(4) . .
W2 O12 W1 124.3(4) . .
W3 O13 W1 123.0(5) . .
W4 O4T Na2 163.1(6) . 1_545
W3 O23 W2 123.4(5) . .
W2 O24 W4 147.2(5) . .
W6 O26 W2 147.2(6) . .
W3 O38 W8 148.1(5) . .
W9 O39 W3 147.7(6) . .
W4 O45 W5 120.6(5) . .
W4 O46 W6 119.3(5) . .
W6 O56 W5 124.9(5) . .
W7 O57 W5 144.4(5) . .
W6 O69 W9 152.9(5) . .
W8 O78 W7 121.5(4) . .
W8 O78 K2 96.5(3) . .
W7 O78 K2 97.2(3) . .
W9 O79 W7 123.4(5) . .
W8 O89 W9 118.0(4) . .
W1 O101 W10 176.0(6) . 2_556
W1 O101 K2 98.4(4) . 2_556
W10 O101 K2 79.9(3) 2_556 2_556
W1 O110 W10 175.0(6) . .
W4 O410 W10 134.1(5) . 2_556
W8 O810 W10 132.9(5) . .
W8 O810 K2 104.2(4) . .
W10 O810 K2 95.1(4) . .
Na3 O1W Na4 72.2(9) . 1_545
Na3 O1W K1 149.2(12) . 1_545
Na4 O1W K1 77.2(8) 1_545 1_545
O20W O19W Na4 129(3) . .
O20W O19W Na4 78(2) . 2_567
Na4 O19W Na4 107.9(13) . 2_567
Na4 O2W Na3 81.0(15) 1_545 .
Na1 O5W Na3 109.6(10) 2_556 .
Na4 O8W K1 98.0(13) . .
Na2 O11W Na1 95.1(7) . .
K2 O9W K1 144.7(7) . .
Na2 O13W Na1 91.1(7) . .
O19W O20W Na4 77(2) . 2_567
O19W O20W K1 103(2) . .
Na4 O20W K1 132.0(10) 2_567 .

loop_
_geom_bond_atom_site_label_1
_geom_bond_atom_site_label_2
_geom_bond_distance
_geom_bond_site_symmetry_2
W1 O1T 1.734(9) .
W1 O110 1.801(9) .
W1 O101 1.816(10) .
W1 O13 2.033(10) .
W1 O12 2.056(9) .
W1 O1TE 2.308(9) .
W1 K2 4.057(4) 2_556
W2 O2T 1.685(10) .
W2 O12 1.861(9) .
W2 O24 1.878(9) .
W2 O23 1.938(10) .
W2 O26 1.961(9) .
W2 O1TE 2.473(9) .
W2 K2 4.115(3) 1_655
W3 O3T 1.702(11) .
W3 O38 1.877(9) .
W3 O13 1.880(10) .
W3 O23 1.934(10) .
W3 O39 1.957(9) .
W3 O1TE 2.451(9) .
W4 O4T 1.709(9) .
W4 O410 1.867(10) .
W4 O45 1.898(9) .
W4 O46 1.921(10) .
W4 O24 1.958(9) .
W4 O2TE 2.354(9) .
W5 O5T 1.735(9) .
W5 O5M 1.786(10) .
W5 O57 1.941(9) .
W5 O45 1.996(9) .
W5 O56 2.011(10) .
W5 O2TE 2.373(9) .
W6 O6T 1.712(11) .
W6 O26 1.890(9) .
W6 O56 1.895(10) .
W6 O69 1.912(9) .
W6 O46 1.960(9) .
W6 O2TE 2.368(9) .
W7 O7T 1.707(9) .
W7 O7M 1.787(10) .
W7 O57 1.895(8) .
W7 O78 2.000(9) .
W7 O79 2.018(11) .
W7 O3TE 2.336(8) .
W7 K2 3.890(4) .
W8 O8T 1.711(9) .
W8 O810 1.890(10) .
W8 O78 1.893(8) .
W8 O89 1.941(9) .
W8 O38 1.960(9) .
W8 O3TE 2.349(8) .
W8 K2 3.809(4) .
W9 O9T 1.724(12) .
W9 O39 1.884(9) .
W9 O79 1.901(10) .
W9 O69 1.919(9) .
W9 O89 1.963(9) .
W9 O3TE 2.395(9) .
W10 O10A 1.761(12) .
W10 O10B 1.770(10) .
W10 O410 2.004(9) 2_556
W10 O810 2.012(9) .
W10 O101 2.117(10) 2_556
W10 O110 2.139(9) .
W10 K2 3.654(3) .
Te1 O1TE 1.886(9) .
Te1 O2TE 1.894(9) .
Te1 O3TE 1.906(9) .
Mn1 O1T 2.148(9) 2_556
Mn1 O5M 2.149(10) .
Mn1 O7M 2.154(10) .
Mn1 O1L 2.183(11) .
Mn1 N3 2.203(11) .
Mn1 O1 2.206(11) .
Mn1 K2 3.745(4) .
O1L C6 1.280(17) .
O1L Na3 3.008(17) .
O2L C6 1.25(2) .
O2L Na4 2.39(3) 1_545
O2L Na3 2.490(19) .
N1 C5 1.32(2) .
N1 C2 1.349(18) .
N3 C2 1.325(18) .
N3 C4 1.388(19) .
C4 C5 1.39(2) .
C4 C6 1.49(2) .
C6 Na3 3.08(2) .
K1 O6W 2.741(17) .
K1 O7T 2.853(12) .
K1 O7W 2.85(3) .
K1 O6T 2.876(13) 1_455
K1 O8W 2.98(3) .
K1 O20W 2.98(3) .
K1 O1W 3.22(3) 1_565
K1 O9W 3.33(2) .
K1 Na4 3.79(2) .
K2 O2T 2.733(10) 1_455
K2 O10W 2.737(12) .
K2 O7M 2.749(10) .
K2 O10B 2.775(10) .
K2 O9W 2.815(18) .
K2 O810 2.877(10) .
K2 O1 3.061(11) .
K2 O78 3.097(10) .
K2 O1T 3.354(10) 2_556
K2 O101 3.372(10) 2_556
Na1 O5W 2.45(3) 2_556
Na1 O10A 2.51(2) 2_566
Na1 O11W 2.62(2) .
Na1 O13W 2.63(3) .
Na1 Na1 2.67(4) 2_566
Na1 O8T 2.839(19) 2_566
Na1 Na2 3.67(2) .
Na1 Na3 4.08(2) 2_556
Na2 O11W 2.341(18) .
Na2 O14W 2.35(3) .
Na2 O3T 2.460(15) .
Na2 O13W 2.50(2) .
Na2 O12W 2.56(2) .
Na2 O4T 2.639(13) 1_565
Na3 O5W 2.54(3) .
Na3 O3W 2.66(3) .
Na3 O8T 2.702(15) 1_545
Na3 O1W 2.79(3) .
Na3 O2W 2.86(5) .
Na3 O4W 2.96(3) .
Na3 Na4 3.32(3) 1_545
Na3 Na1 4.08(2) 2_556
Na4 O8W 1.96(3) .
Na4 O2W 2.19(5) 1_565
Na4 O2L 2.39(3) 1_565
Na4 O19W 2.50(4) .
Na4 O1W 2.84(4) 1_565
Na4 O19W 2.92(4) 2_567
Na4 O20W 2.94(4) 2_567
Na4 Na3 3.32(3) 1_565
O1T Mn1 2.148(9) 2_556
O1T K2 3.354(10) 2_556
O2T K2 2.733(10) 1_655
O6T K1 2.876(13) 1_655
O8T Na3 2.702(15) 1_565
O8T Na1 2.839(19) 2_566
O10A Na1 2.51(2) 2_566
O4T Na2 2.639(13) 1_545
O101 W10 2.117(10) 2_556
O101 K2 3.372(10) 2_556
O410 W10 2.004(9) 2_556
O1W Na4 2.84(4) 1_545
O1W K1 3.22(3) 1_545
O19W O20W 1.26(4) .
O19W Na4 2.92(4) 2_567
O2W Na4 2.19(5) 1_545
O5W Na1 2.45(3) 2_556
O20W Na4 2.94(4) 2_567

loop_
_geom_torsion_atom_site_label_1
_geom_torsion_atom_site_label_2
_geom_torsion_atom_site_label_3
_geom_torsion_atom_site_label_4
_geom_torsion
_geom_torsion_site_symmetry_1
_geom_torsion_site_symmetry_4
O1T Mn1 O1L C6 179.9(10) 2_556 .
O5M Mn1 O1L C6 86.0(10) . .
O7M Mn1 O1L C6 89(4) . .
N3 Mn1 O1L C6 -4.8(10) . .
O1 Mn1 O1L C6 -93.2(10) . .
K2 Mn1 O1L C6 -131.5(9) . .
O1T Mn1 O1L Na3 59.7(11) 2_556 .
O5M Mn1 O1L Na3 -34.2(11) . .
O7M Mn1 O1L Na3 -31(4) . .
N3 Mn1 O1L Na3 -125.0(11) . .
O1 Mn1 O1L Na3 146.5(11) . .
K2 Mn1 O1L Na3 108.2(10) . .
O1T Mn1 N3 C2 -157.8(17) 2_556 .
O5M Mn1 N3 C2 82.1(17) . .
O7M Mn1 N3 C2 4.1(17) . .
O1L Mn1 N3 C2 177.9(17) . .
O1 Mn1 N3 C2 -87.6(17) . .
K2 Mn1 N3 C2 -41.5(18) . .
O1T Mn1 N3 C4 27(2) 2_556 .
O5M Mn1 N3 C4 -92.9(9) . .
O7M Mn1 N3 C4 -170.9(9) . .
O1L Mn1 N3 C4 2.9(9) . .
O1 Mn1 N3 C4 97.4(9) . .
K2 Mn1 N3 C4 143.5(8) . .
C4 N3 C2 N1 -0.2(15) . .
Mn1 N3 C2 N1 -175.3(12) . .
C5 N1 C2 N3 0.3(17) . .
C2 N3 C4 C5 0.0(16) . .
Mn1 N3 C4 C5 177.0(10) . .
C2 N3 C4 C6 -178.3(13) . .
Mn1 N3 C4 C6 -1.3(16) . .
C2 N1 C5 C4 -0.3(16) . .
N3 C4 C5 N1 0.2(16) . .
C6 C4 C5 N1 178.2(15) . .
Na4 O2L C6 O1L 118.7(17) 1_545 .
Na3 O2L C6 O1L 21.4(19) . .
Na4 O2L C6 C4 -58(2) 1_545 .
Na3 O2L C6 C4 -155.6(12) . .
Na4 O2L C6 Na3 97.3(14) 1_545 .
Mn1 O1L C6 O2L -171.6(13) . .
Na3 O1L C6 O2L -17.0(15) . .
Mn1 O1L C6 C4 5.5(16) . .
Na3 O1L C6 C4 160.0(13) . .
Mn1 O1L C6 Na3 -154.6(8) . .
C5 C4 C6 O2L -4(3) . .
N3 C4 C6 O2L 174.3(14) . .
C5 C4 C6 O1L 179.3(15) . .
N3 C4 C6 O1L -3(2) . .
C5 C4 C6 Na3 -64(4) . .
N3 C4 C6 Na3 114(3) . .
O10A W10 K2 O2T 42.1(5) . 1_455
O10B W10 K2 O2T -33.5(5) . 1_455
O410 W10 K2 O2T -90.6(4) 2_556 1_455
O810 W10 K2 O2T 111.9(4) . 1_455
O101 W10 K2 O2T -148.7(4) 2_556 1_455
O110 W10 K2 O2T 157.4(4) . 1_455
O10A W10 K2 O10W 134.7(5) . .
O10B W10 K2 O10W 59.1(5) . .
O410 W10 K2 O10W 2.0(4) 2_556 .
O810 W10 K2 O10W -155.5(4) . .
O101 W10 K2 O10W -56.1(4) 2_556 .
O110 W10 K2 O10W -110.0(4) . .
O10A W10 K2 O7M -102.7(5) . .
O10B W10 K2 O7M -178.3(5) . .
O410 W10 K2 O7M 124.6(4) 2_556 .
O810 W10 K2 O7M -32.8(4) . .
O101 W10 K2 O7M 66.5(4) 2_556 .
O110 W10 K2 O7M 12.7(4) . .
O10A W10 K2 O10B 75.6(6) . .
O410 W10 K2 O10B -57.1(6) 2_556 .
O810 W10 K2 O10B 145.4(6) . .
O101 W10 K2 O10B -115.2(6) 2_556 .
O110 W10 K2 O10B -169.1(6) . .
O10A W10 K2 O9W -24.8(9) . .
O10B W10 K2 O9W -100.4(9) . .
O410 W10 K2 O9W -157.5(8) 2_556 .
O810 W10 K2 O9W 45.1(8) . .
O101 W10 K2 O9W 144.4(8) 2_556 .
O110 W10 K2 O9W 90.6(8) . .
O10A W10 K2 O810 -69.9(6) . .
O10B W10 K2 O810 -145.4(6) . .
O410 W10 K2 O810 157.4(5) 2_556 .
O101 W10 K2 O810 99.3(5) 2_556 .
O110 W10 K2 O810 45.5(5) . .
O10A W10 K2 O1 -164.3(6) . .
O10B W10 K2 O1 120.1(6) . .
O410 W10 K2 O1 63.0(5) 2_556 .
O810 W10 K2 O1 -94.4(5) . .
O101 W10 K2 O1 4.9(5) 2_556 .
O110 W10 K2 O1 -48.9(5) . .
O10A W10 K2 O78 -50.5(5) . .
O10B W10 K2 O78 -126.1(5) . .
O410 W10 K2 O78 176.7(4) 2_556 .
O810 W10 K2 O78 19.3(4) . .
O101 W10 K2 O78 118.6(3) 2_556 .
O110 W10 K2 O78 64.8(4) . .
O10A W10 K2 O1T -158.8(5) . 2_556
O10B W10 K2 O1T 125.6(5) . 2_556
O410 W10 K2 O1T 68.5(4) 2_556 2_556
O810 W10 K2 O1T -88.9(4) . 2_556
O101 W10 K2 O1T 10.4(3) 2_556 2_556
O110 W10 K2 O1T -43.4(4) . 2_556
O10A W10 K2 O101 -169.2(5) . 2_556
O10B W10 K2 O101 115.2(6) . 2_556
O410 W10 K2 O101 58.1(5) 2_556 2_556
O810 W10 K2 O101 -99.3(5) . 2_556
O110 W10 K2 O101 -53.8(4) . 2_556
O10A W10 K2 Mn1 -136.5(5) . .
O10B W10 K2 Mn1 147.9(5) . .
O410 W10 K2 Mn1 90.8(3) 2_556 .
O810 W10 K2 Mn1 -66.6(3) . .
O101 W10 K2 Mn1 32.7(3) 2_556 .
O110 W10 K2 Mn1 -21.1(3) . .
O1T Mn1 K2 O2T 141.2(6) 2_556 1_455
O5M Mn1 K2 O2T -138.9(6) . 1_455
O7M Mn1 K2 O2T -101.8(6) . 1_455
O1L Mn1 K2 O2T 83.7(7) . 1_455
N3 Mn1 K2 O2T -27.2(7) . 1_455
O1 Mn1 K2 O2T 34.6(6) . 1_455
O1T Mn1 K2 O10W 66.6(4) 2_556 .
O5M Mn1 K2 O10W 146.5(4) . .
O7M Mn1 K2 O10W -176.4(4) . .
O1L Mn1 K2 O10W 9.1(5) . .
N3 Mn1 K2 O10W -101.8(4) . .
O1 Mn1 K2 O10W -40.0(4) . .
O1T Mn1 K2 O7M -117.0(4) 2_556 .
O5M Mn1 K2 O7M -37.1(4) . .
O1L Mn1 K2 O7M -174.6(5) . .
N3 Mn1 K2 O7M 74.5(5) . .
O1 Mn1 K2 O7M 136.4(5) . .
O1T Mn1 K2 O10B -21.8(5) 2_556 .
O5M Mn1 K2 O10B 58.1(5) . .
O7M Mn1 K2 O10B 95.2(5) . .
O1L Mn1 K2 O10B -79.4(5) . .
N3 Mn1 K2 O10B 169.8(5) . .
O1 Mn1 K2 O10B -128.4(5) . .
O1T Mn1 K2 O9W 165.6(5) 2_556 .
O5M Mn1 K2 O9W -114.5(5) . .
O7M Mn1 K2 O9W -77.3(5) . .
O1L Mn1 K2 O9W 108.1(6) . .
N3 Mn1 K2 O9W -2.8(6) . .
O1 Mn1 K2 O9W 59.0(5) . .
O1T Mn1 K2 O810 -71.8(4) 2_556 .
O5M Mn1 K2 O810 8.1(4) . .
O7M Mn1 K2 O810 45.2(4) . .
O1L Mn1 K2 O810 -129.3(5) . .
N3 Mn1 K2 O810 119.8(4) . .
O1 Mn1 K2 O810 -178.4(4) . .
O1T Mn1 K2 O1 106.6(5) 2_556 .
O5M Mn1 K2 O1 -173.5(5) . .
O7M Mn1 K2 O1 -136.4(5) . .
O1L Mn1 K2 O1 49.1(6) . .
N3 Mn1 K2 O1 -61.8(5) . .
O1T Mn1 K2 O78 -126.9(3) 2_556 .
O5M Mn1 K2 O78 -47.0(3) . .
O7M Mn1 K2 O78 -9.9(4) . .
O1L Mn1 K2 O78 175.6(4) . .
N3 Mn1 K2 O78 64.7(4) . .
O1 Mn1 K2 O78 126.5(4) . .
O5M Mn1 K2 O1T 79.9(4) . 2_556
O7M Mn1 K2 O1T 117.0(4) . 2_556
O1L Mn1 K2 O1T -57.5(5) . 2_556
N3 Mn1 K2 O1T -168.4(5) . 2_556
O1 Mn1 K2 O1T -106.6(5) . 2_556
O1T Mn1 K2 O101 -23.3(3) 2_556 2_556
O5M Mn1 K2 O101 56.7(4) . 2_556
O7M Mn1 K2 O101 93.8(4) . 2_556
O1L Mn1 K2 O101 -80.8(5) . 2_556
N3 Mn1 K2 O101 168.3(4) . 2_556
O1 Mn1 K2 O101 -129.9(4) . 2_556
O1T Mn1 K2 W10 -41.5(3) 2_556 .
O5M Mn1 K2 W10 38.4(3) . .
O7M Mn1 K2 W10 75.6(3) . .
O1L Mn1 K2 W10 -99.0(4) . .
N3 Mn1 K2 W10 150.1(4) . .
O1 Mn1 K2 W10 -148.1(4) . .
O5W Na1 Na2 O11W 69.4(9) 2_556 .
O10A Na1 Na2 O11W -80.0(7) 2_566 .
O13W Na1 Na2 O11W -155.7(10) . .
Na1 Na1 Na2 O11W -153(2) 2_566 .
O8T Na1 Na2 O11W -12.1(7) 2_566 .
Na3 Na1 Na2 O11W 31.6(6) 2_556 .
O5W Na1 Na2 O14W -87.8(12) 2_556 .
O10A Na1 Na2 O14W 122.8(10) 2_566 .
O11W Na1 Na2 O14W -157.2(11) . .
O13W Na1 Na2 O14W 47.1(12) . .
Na1 Na1 Na2 O14W 50(2) 2_566 .
O8T Na1 Na2 O14W -169.3(10) 2_566 .
Na3 Na1 Na2 O14W -125.6(10) 2_556 .
O5W Na1 Na2 O3T -36.1(8) 2_556 .
O10A Na1 Na2 O3T 174.5(7) 2_566 .
O11W Na1 Na2 O3T -105.5(7) . .
O13W Na1 Na2 O3T 98.8(8) . .
Na1 Na1 Na2 O3T 101(2) 2_566 .
O8T Na1 Na2 O3T -117.6(7) 2_566 .
Na3 Na1 Na2 O3T -73.9(5) 2_556 .
O5W Na1 Na2 O13W -134.9(11) 2_556 .
O10A Na1 Na2 O13W 75.7(8) 2_566 .
O11W Na1 Na2 O13W 155.7(10) . .
Na1 Na1 Na2 O13W 3(2) 2_566 .
O8T Na1 Na2 O13W 143.6(10) 2_566 .
Na3 Na1 Na2 O13W -172.7(9) 2_556 .
O5W Na1 Na2 O12W 20.2(11) 2_556 .
O10A Na1 Na2 O12W -129.3(7) 2_566 .
O11W Na1 Na2 O12W -49.2(9) . .
O13W Na1 Na2 O12W 155.1(9) . .
Na1 Na1 Na2 O12W 158(2) 2_566 .
O8T Na1 Na2 O12W -61.3(9) 2_566 .
Na3 Na1 Na2 O12W -17.7(8) 2_556 .
O5W Na1 Na2 O4T 158.2(8) 2_556 1_565
O10A Na1 Na2 O4T 8.8(5) 2_566 1_565
O11W Na1 Na2 O4T 88.8(7) . 1_565
O13W Na1 Na2 O4T -66.9(7) . 1_565
Na1 Na1 Na2 O4T -64(2) 2_566 1_565
O8T Na1 Na2 O4T 76.8(6) 2_566 1_565
Na3 Na1 Na2 O4T 120.4(5) 2_556 1_565
C6 O2L Na3 O5W -7.0(16) . .
Na4 O2L Na3 O5W -135.1(11) 1_545 .
C6 O2L Na3 O3W -87.2(13) . .
Na4 O2L Na3 O3W 144.6(9) 1_545 .
C6 O2L Na3 O8T 144.1(15) . 1_545
Na4 O2L Na3 O8T 15.9(17) 1_545 1_545
C6 O2L Na3 O1W -175.6(13) . .
Na4 O2L Na3 O1W 56.2(9) 1_545 .
C6 O2L Na3 O2W 100.5(14) . .
Na4 O2L Na3 O2W -27.6(11) 1_545 .
C6 O2L Na3 O4W 43.8(13) . .
Na4 O2L Na3 O4W -84.3(9) 1_545 .
C6 O2L Na3 O1L -10.4(10) . .
Na4 O2L Na3 O1L -138.5(9) 1_545 .
Na4 O2L Na3 C6 -128.1(14) 1_545 .
C6 O2L Na3 Na4 128.1(14) . 1_545
C6 O2L Na3 Na1 -18(3) . 2_556
Na4 O2L Na3 Na1 -147(2) 1_545 2_556
C6 O1L Na3 O2L 9.8(9) . .
Mn1 O1L Na3 O2L 137.8(13) . .
C6 O1L Na3 O5W -167.5(11) . .
Mn1 O1L Na3 O5W -39.5(13) . .
C6 O1L Na3 O3W 117.4(10) . .
Mn1 O1L Na3 O3W -114.6(11) . .
C6 O1L Na3 O8T -142.0(16) . 1_545
Mn1 O1L Na3 O8T -14(2) . 1_545
C6 O1L Na3 O1W 25.9(12) . .
Mn1 O1L Na3 O1W 153.9(11) . .
C6 O1L Na3 O2W -57.6(12) . .
Mn1 O1L Na3 O2W 70.4(14) . .
C6 O1L Na3 O4W -108.4(10) . .
Mn1 O1L Na3 O4W 19.6(12) . .
Mn1 O1L Na3 C6 128.0(16) . .
C6 O1L Na3 Na4 -18.7(9) . 1_545
Mn1 O1L Na3 Na4 109.3(11) . 1_545
C6 O1L Na3 Na1 -172.9(9) . 2_556
Mn1 O1L Na3 Na1 -44.9(13) . 2_556
O1L C6 Na3 O2L -161.5(17) . .
C4 C6 Na3 O2L 74(3) . .
O2L C6 Na3 O5W 174.4(13) . .
O1L C6 Na3 O5W 12.9(11) . .
C4 C6 Na3 O5W -111(3) . .
O2L C6 Na3 O3W 97.2(13) . .
O1L C6 Na3 O3W -64.3(10) . .
C4 C6 Na3 O3W 171(3) . .
O2L C6 Na3 O8T -92(2) . 1_545
O1L C6 Na3 O8T 107(2) . 1_545
C4 C6 Na3 O8T -17(4) . 1_545
O2L C6 Na3 O1W 4.2(13) . .
O1L C6 Na3 O1W -157.3(11) . .
C4 C6 Na3 O1W 78(3) . .
O2L C6 Na3 O2W -76.0(14) . .
O1L C6 Na3 O2W 122.5(12) . .
C4 C6 Na3 O2W -2(3) . .
O2L C6 Na3 O4W -134.6(13) . .
O1L C6 Na3 O4W 63.9(10) . .
C4 C6 Na3 O4W -60(3) . .
O2L C6 Na3 O1L 161.5(17) . .
C4 C6 Na3 O1L -124(3) . .
O2L C6 Na3 Na4 -39.8(11) . 1_545
O1L C6 Na3 Na4 158.8(11) . 1_545
C4 C6 Na3 Na4 34(3) . 1_545
O2L C6 Na3 Na1 171.5(13) . 2_556
O1L C6 Na3 Na1 10.0(13) . 2_556
C4 C6 Na3 Na1 -114(3) . 2_556
O6W K1 Na4 O8W 145(5) . .
O7T K1 Na4 O8W -169.0(13) . .
O7W K1 Na4 O8W -42.4(13) . .
O6T K1 Na4 O8W 69.4(13) 1_455 .
O20W K1 Na4 O8W -111.3(14) . .
O1W K1 Na4 O8W 120.4(15) 1_565 .
O9W K1 Na4 O8W 135.6(13) . .
O6W K1 Na4 O2W -42(6) . 1_565
O7T K1 Na4 O2W 3.6(18) . 1_565
O7W K1 Na4 O2W 130.2(18) . 1_565
O6T K1 Na4 O2W -117.9(17) 1_455 1_565
O8W K1 Na4 O2W 173(2) . 1_565
O20W K1 Na4 O2W 61.3(18) . 1_565
O1W K1 Na4 O2W -66.9(18) 1_565 1_565
O9W K1 Na4 O2W -51.7(18) . 1_565
O6W K1 Na4 O2L 74(5) . 1_565
O7T K1 Na4 O2L 119.7(8) . 1_565
O7W K1 Na4 O2L -113.7(10) . 1_565
O6T K1 Na4 O2L -1.8(10) 1_455 1_565
O8W K1 Na4 O2L -71.2(14) . 1_565
O20W K1 Na4 O2L 177.4(12) . 1_565
O1W K1 Na4 O2L 49.2(10) 1_565 1_565
O9W K1 Na4 O2L 64.4(9) . 1_565
O6W K1 Na4 O19W -95(5) . .
O7T K1 Na4 O19W -49.2(10) . .
O7W K1 Na4 O19W 77.4(11) . .
O6T K1 Na4 O19W -170.7(10) 1_455 .
O8W K1 Na4 O19W 119.9(17) . .
O20W K1 Na4 O19W 8.5(11) . .
O1W K1 Na4 O19W -119.7(13) 1_565 .
O9W K1 Na4 O19W -104.5(10) . .
O6W K1 Na4 O1W 25(5) . 1_565
O7T K1 Na4 O1W 70.6(8) . 1_565
O7W K1 Na4 O1W -162.8(9) . 1_565
O6T K1 Na4 O1W -51.0(8) 1_455 1_565
O8W K1 Na4 O1W -120.4(15) . 1_565
O20W K1 Na4 O1W 128.3(10) . 1_565
O9W K1 Na4 O1W 15.2(8) . 1_565
O6W K1 Na4 O19W -158(5) . 2_567
O7T K1 Na4 O19W -112.9(9) . 2_567
O7W K1 Na4 O19W 13.7(10) . 2_567
O6T K1 Na4 O19W 125.6(9) 1_455 2_567
O8W K1 Na4 O19W 56.1(14) . 2_567
O20W K1 Na4 O19W -55.2(10) . 2_567
O1W K1 Na4 O19W 176.5(12) 1_565 2_567
O9W K1 Na4 O19W -168.2(9) . 2_567
O6W K1 Na4 O20W -161(5) . 2_567
O7T K1 Na4 O20W -115.4(10) . 2_567
O7W K1 Na4 O20W 11.2(11) . 2_567
O6T K1 Na4 O20W 123.1(10) 1_455 2_567
O8W K1 Na4 O20W 53.6(14) . 2_567
O20W K1 Na4 O20W -57.7(13) . 2_567
O1W K1 Na4 O20W 174.0(14) 1_565 2_567
O9W K1 Na4 O20W -170.7(10) . 2_567
O6W K1 Na4 Na3 22(5) . 1_565
O7T K1 Na4 Na3 67.7(6) . 1_565
O7W K1 Na4 Na3 -165.7(7) . 1_565
O6T K1 Na4 Na3 -53.8(7) 1_455 1_565
O8W K1 Na4 Na3 -123.3(15) . 1_565
O20W K1 Na4 Na3 125.4(9) . 1_565
O1W K1 Na4 Na3 -2.9(7) 1_565 1_565
O9W K1 Na4 Na3 12.4(7) . 1_565
O1T Mn1 O1 K2 -58.5(3) 2_556 .
O5M Mn1 O1 K2 34(2) . .
O7M Mn1 O1 K2 30.0(3) . .
O1L Mn1 O1 K2 -149.7(3) . .
N3 Mn1 O1 K2 132.3(4) . .
O2T K2 O1 Mn1 -160.7(3) 1_455 .
O10W K2 O1 Mn1 130.1(5) . .
O7M K2 O1 Mn1 -25.6(3) . .
O10B K2 O1 Mn1 92.5(6) . .
O9W K2 O1 Mn1 -111.6(5) . .
O810 K2 O1 Mn1 2.1(6) . .
O78 K2 O1 Mn1 -57.7(4) . .
O1T K2 O1 Mn1 41.5(3) 2_556 .
O101 K2 O1 Mn1 51.0(4) 2_556 .
W10 K2 O1 Mn1 48.2(5) . .
O110 W1 O1T Mn1 -22(3) . 2_556
O101 W1 O1T Mn1 78(2) . 2_556
O13 W1 O1T Mn1 -113(2) . 2_556
O12 W1 O1T Mn1 167(2) . 2_556
O1TE W1 O1T Mn1 -161.4(17) . 2_556
K2 W1 O1T Mn1 105(3) 2_556 2_556
O110 W1 O1T K2 -127.3(4) . 2_556
O101 W1 O1T K2 -26.9(4) . 2_556
O13 W1 O1T K2 141.9(3) . 2_556
O12 W1 O1T K2 62.2(4) . 2_556
O1TE W1 O1T K2 93.7(13) . 2_556
O2TE Te1 O1TE W1 135.8(4) . .
O3TE Te1 O1TE W1 -134.2(4) . .
O2TE Te1 O1TE W3 -107.3(6) . .
O3TE Te1 O1TE W3 -17.3(6) . .
O2TE Te1 O1TE W2 19.7(6) . .
O3TE Te1 O1TE W2 109.7(5) . .
O1T W1 O1TE Te1 -170.3(11) . .
O110 W1 O1TE Te1 49.3(5) . .
O101 W1 O1TE Te1 -47.4(5) . .
O13 W1 O1TE Te1 138.9(5) . .
O12 W1 O1TE Te1 -137.0(5) . .
K2 W1 O1TE Te1 -88.4(4) 2_556 .
O1T W1 O1TE W3 52.8(14) . .
O110 W1 O1TE W3 -87.6(4) . .
O101 W1 O1TE W3 175.7(4) . .
O13 W1 O1TE W3 2.0(3) . .
O12 W1 O1TE W3 86.1(3) . .
K2 W1 O1TE W3 134.76(16) 2_556 .
O1T W1 O1TE W2 -34.9(14) . .
O110 W1 O1TE W2 -175.3(4) . .
O101 W1 O1TE W2 88.0(4) . .
O13 W1 O1TE W2 -85.8(4) . .
O12 W1 O1TE W2 -1.6(3) . .
K2 W1 O1TE W2 47.0(4) 2_556 .
O3T W3 O1TE Te1 -166(2) . .
O38 W3 O1TE Te1 -32.3(6) . .
O13 W3 O1TE Te1 -128.1(6) . .
O23 W3 O1TE Te1 138.1(6) . .
O39 W3 O1TE Te1 52.9(6) . .
O3T W3 O1TE W1 -40(3) . .
O38 W3 O1TE W1 93.7(4) . .
O13 W3 O1TE W1 -2.2(3) . .
O23 W3 O1TE W1 -96.0(4) . .
O39 W3 O1TE W1 178.8(4) . .
O3T W3 O1TE W2 53(3) . .
O38 W3 O1TE W2 -173.6(3) . .
O13 W3 O1TE W2 90.5(4) . .
O23 W3 O1TE W2 -3.3(3) . .
O39 W3 O1TE W2 -88.4(3) . .
O2T W2 O1TE Te1 170(2) . .
O12 W2 O1TE Te1 127.2(6) . .
O24 W2 O1TE Te1 30.7(6) . .
O23 W2 O1TE Te1 -139.0(6) . .
O26 W2 O1TE Te1 -55.5(6) . .
K2 W2 O1TE Te1 49.7(9) 1_655 .
O2T W2 O1TE W1 44(2) . .
O12 W2 O1TE W1 1.8(3) . .
O24 W2 O1TE W1 -94.6(4) . .
O23 W2 O1TE W1 95.7(4) . .
O26 W2 O1TE W1 179.2(4) . .
K2 W2 O1TE W1 -75.7(6) 1_655 .
O2T W2 O1TE W3 -48(2) . .
O12 W2 O1TE W3 -90.6(4) . .
O24 W2 O1TE W3 172.9(3) . .
O23 W2 O1TE W3 3.3(3) . .
O26 W2 O1TE W3 86.8(3) . .
K2 W2 O1TE W3 -168.1(4) 1_655 .
O12 W2 O2T K2 -96.6(7) . 1_655
O24 W2 O2T K2 0.6(8) . 1_655
O23 W2 O2T K2 173.1(7) . 1_655
O26 W2 O2T K2 89.0(7) . 1_655
O1TE W2 O2T K2 -137(2) . 1_655
O1TE Te1 O2TE W4 -79.5(5) . .
O3TE Te1 O2TE W4 -172.2(5) . .
O1TE Te1 O2TE W6 47.6(7) . .
O3TE Te1 O2TE W6 -45.1(7) . .
O1TE Te1 O2TE W5 176.4(4) . .
O3TE Te1 O2TE W5 83.7(4) . .
O4T W4 O2TE Te1 -136(5) . .
O410 W4 O2TE Te1 -18.1(5) . .
O45 W4 O2TE Te1 -117.3(5) . .
O46 W4 O2TE Te1 151.9(5) . .
O24 W4 O2TE Te1 68.8(5) . .
O4T W4 O2TE W6 75(5) . .
O410 W4 O2TE W6 -167.2(4) . .
O45 W4 O2TE W6 93.5(4) . .
O46 W4 O2TE W6 2.8(3) . .
O24 W4 O2TE W6 -80.3(3) . .
O4T W4 O2TE W5 -19(5) . .
O410 W4 O2TE W5 98.9(4) . .
O45 W4 O2TE W5 -0.3(3) . .
O46 W4 O2TE W5 -91.0(4) . .
O24 W4 O2TE W5 -174.2(4) . .
O6T W6 O2TE Te1 -178(2) . .
O26 W6 O2TE Te1 -50.5(7) . .
O56 W6 O2TE Te1 133.0(7) . .
O69 W6 O2TE Te1 41.7(7) . .
O46 W6 O2TE Te1 -137.1(7) . .
O6T W6 O2TE W4 -43(3) . .
O26 W6 O2TE W4 83.9(3) . .
O56 W6 O2TE W4 -92.6(4) . .
O69 W6 O2TE W4 176.1(3) . .
O46 W6 O2TE W4 -2.8(3) . .
O6T W6 O2TE W5 48(3) . .
O26 W6 O2TE W5 175.3(4) . .
O56 W6 O2TE W5 -1.2(3) . .
O69 W6 O2TE W5 -92.5(4) . .
O46 W6 O2TE W5 88.6(4) . .
O5T W5 O2TE Te1 170.5(16) . .
O5M W5 O2TE Te1 29.1(5) . .
O57 W5 O2TE Te1 -62.7(5) . .
O45 W5 O2TE Te1 120.0(5) . .
O56 W5 O2TE Te1 -148.7(5) . .
O5T W5 O2TE W4 50.8(18) . .
O5M W5 O2TE W4 -90.6(4) . .
O57 W5 O2TE W4 177.7(4) . .
O45 W5 O2TE W4 0.3(3) . .
O56 W5 O2TE W4 91.6(4) . .
O5T W5 O2TE W6 -39.7(18) . .
O5M W5 O2TE W6 179.0(4) . .
O57 W5 O2TE W6 87.2(4) . .
O45 W5 O2TE W6 -90.2(4) . .
O56 W5 O2TE W6 1.2(3) . .
O38 W3 O3T Na2 75.8(12) . .
O13 W3 O3T Na2 172.0(11) . .
O23 W3 O3T Na2 -97.4(12) . .
O39 W3 O3T Na2 -11.4(13) . .
O1TE W3 O3T Na2 -152.0(19) . .
O11W Na2 O3T W3 -151.5(13) . .
O14W Na2 O3T W3 34.8(14) . .
O13W Na2 O3T W3 -59.0(13) . .
O12W Na2 O3T W3 119.4(12) . .
O4T Na2 O3T W3 -73.8(18) 1_565 .
Na1 Na2 O3T W3 -106.8(13) . .
O1TE Te1 O3TE W7 -176.1(4) . .
O2TE Te1 O3TE W7 -83.1(4) . .
O1TE Te1 O3TE W8 77.8(5) . .
O2TE Te1 O3TE W8 170.8(4) . .
O1TE Te1 O3TE W9 -47.8(7) . .
O2TE Te1 O3TE W9 45.2(7) . .
O7T W7 O3TE Te1 -162.3(15) . .
O7M W7 O3TE Te1 -29.9(5) . .
O57 W7 O3TE Te1 62.0(5) . .
O78 W7 O3TE Te1 -120.0(5) . .
O79 W7 O3TE Te1 149.2(5) . .
K2 W7 O3TE Te1 -69.1(4) . .
O7T W7 O3TE W8 -41.7(18) . .
O7M W7 O3TE W8 90.7(4) . .
O57 W7 O3TE W8 -177.4(4) . .
O78 W7 O3TE W8 0.7(3) . .
O79 W7 O3TE W8 -90.2(4) . .
K2 W7 O3TE W8 51.5(2) . .
O7T W7 O3TE W9 48.2(18) . .
O7M W7 O3TE W9 -179.4(4) . .
O57 W7 O3TE W9 -87.5(4) . .
O78 W7 O3TE W9 90.6(4) . .
O79 W7 O3TE W9 -0.3(3) . .
K2 W7 O3TE W9 141.4(2) . .
O8T W8 O3TE Te1 142(4) . .
O810 W8 O3TE Te1 18.7(4) . .
O78 W8 O3TE Te1 117.3(5) . .
O89 W8 O3TE Te1 -150.9(5) . .
O38 W8 O3TE Te1 -68.9(5) . .
K2 W8 O3TE Te1 65.0(4) . .
O8T W8 O3TE W7 24(4) . .
O810 W8 O3TE W7 -99.3(4) . .
O78 W8 O3TE W7 -0.7(3) . .
O89 W8 O3TE W7 91.0(3) . .
O38 W8 O3TE W7 173.0(4) . .
K2 W8 O3TE W7 -53.0(2) . .
O8T W8 O3TE W9 -70(4) . .
O810 W8 O3TE W9 167.0(4) . .
O78 W8 O3TE W9 -94.4(4) . .
O89 W8 O3TE W9 -2.7(3) . .
O38 W8 O3TE W9 79.4(3) . .
K2 W8 O3TE W9 -146.7(2) . .
O9T W9 O3TE Te1 177(2) . .
O39 W9 O3TE Te1 49.3(7) . .
O79 W9 O3TE Te1 -133.5(7) . .
O69 W9 O3TE Te1 -41.9(7) . .
O89 W9 O3TE Te1 135.9(7) . .
O9T W9 O3TE W7 -50(3) . .
O39 W9 O3TE W7 -176.9(4) . .
O79 W9 O3TE W7 0.3(3) . .
O69 W9 O3TE W7 91.9(4) . .
O89 W9 O3TE W7 -90.3(3) . .
O9T W9 O3TE W8 43(3) . .
O39 W9 O3TE W8 -84.0(3) . .
O79 W9 O3TE W8 93.3(4) . .
O69 W9 O3TE W8 -175.1(3) . .
O89 W9 O3TE W8 2.6(3) . .
O5T W5 O5M Mn1 59.5(8) . .
O57 W5 O5M Mn1 -44.5(7) . .
O45 W5 O5M Mn1 158.0(7) . .
O56 W5 O5M Mn1 -124.5(8) . .
O2TE W5 O5M Mn1 -129.1(7) . .
O1T Mn1 O5M W5 159.7(7) 2_556 .
O7M Mn1 O5M W5 71.9(7) . .
O1L Mn1 O5M W5 -108.4(7) . .
N3 Mn1 O5M W5 -30.3(8) . .
O1 Mn1 O5M W5 67(2) . .
K2 Mn1 O5M W5 98.5(7) . .
O26 W6 O6T K1 -41.9(13) . 1_655
O56 W6 O6T K1 131.5(12) . 1_655
O69 W6 O6T K1 -136.1(12) . 1_655
O46 W6 O6T K1 44.6(12) . 1_655
O2TE W6 O6T K1 84(3) . 1_655
O7T W7 O7M Mn1 -61.0(7) . .
O57 W7 O7M Mn1 43.3(7) . .
O78 W7 O7M Mn1 -158.5(7) . .
O79 W7 O7M Mn1 127.3(9) . .
O3TE W7 O7M Mn1 129.4(7) . .
K2 W7 O7M Mn1 -137.6(9) . .
O7T W7 O7M K2 76.5(5) . .
O57 W7 O7M K2 -179.2(4) . .
O78 W7 O7M K2 -20.9(4) . .
O79 W7 O7M K2 -95.1(9) . .
O3TE W7 O7M K2 -93.0(4) . .
O1T Mn1 O7M W7 -165.4(7) 2_556 .
O5M Mn1 O7M W7 -71.2(7) . .
O1L Mn1 O7M W7 -74(4) . .
N3 Mn1 O7M W7 18.2(7) . .
O1 Mn1 O7M W7 108.0(7) . .
K2 Mn1 O7M W7 142.3(8) . .
O1T Mn1 O7M K2 52.3(3) 2_556 .
O5M Mn1 O7M K2 146.4(4) . .
O1L Mn1 O7M K2 144(3) . .
N3 Mn1 O7M K2 -124.2(4) . .
O1 Mn1 O7M K2 -34.4(4) . .
O2T K2 O7M W7 -23.4(7) 1_455 .
O10W K2 O7M W7 -146.9(4) . .
O10B K2 O7M W7 95.1(5) . .
O9W K2 O7M W7 -54.7(5) . .
O810 K2 O7M W7 77.7(5) . .
O1 K2 O7M W7 -124.3(5) . .
O78 K2 O7M W7 16.7(3) . .
O1T K2 O7M W7 172.3(5) 2_556 .
O101 K2 O7M W7 127.8(5) 2_556 .
W10 K2 O7M W7 96.1(4) . .
Mn1 K2 O7M W7 -151.0(6) . .
O2T K2 O7M Mn1 127.6(4) 1_455 .
O10W K2 O7M Mn1 4.1(4) . .
O10B K2 O7M Mn1 -114.0(4) . .
O9W K2 O7M Mn1 96.3(5) . .
O810 K2 O7M Mn1 -131.4(4) . .
O1 K2 O7M Mn1 26.7(3) . .
O78 K2 O7M Mn1 167.7(4) . .
O1T K2 O7M Mn1 -36.7(3) 2_556 .
O101 K2 O7M Mn1 -81.2(3) 2_556 .
W10 K2 O7M Mn1 -113.0(3) . .
O7M W7 O7T K1 -120.8(9) . .
O57 W7 O7T K1 144.0(9) . .
O78 W7 O7T K1 -30.5(10) . .
O79 W7 O7T K1 55.7(10) . .
O3TE W7 O7T K1 10(2) . .
K2 W7 O7T K1 -82.8(9) . .
O6W K1 O7T W7 163.7(10) . .
O7W K1 O7T W7 -111.5(11) . .
O6T K1 O7T W7 103.4(10) 1_455 .
O8W K1 O7T W7 -18.9(14) . .
O20W K1 O7T W7 -64.7(11) . .
O1W K1 O7T W7 32.4(11) 1_565 .
O9W K1 O7T W7 85.4(10) . .
Na4 K1 O7T W7 -12.0(11) . .
O810 W8 O8T Na3 140.6(7) . 1_565
O78 W8 O8T Na3 42.5(8) . 1_565
O89 W8 O8T Na3 -47.5(8) . 1_565
O38 W8 O8T Na3 -130.2(7) . 1_565
O3TE W8 O8T Na3 18(5) . 1_565
K2 W8 O8T Na3 95.4(7) . 1_565
O810 W8 O8T Na1 -59.6(8) . 2_566
O78 W8 O8T Na1 -157.7(8) . 2_566
O89 W8 O8T Na1 112.3(8) . 2_566
O38 W8 O8T Na1 29.7(8) . 2_566
O3TE W8 O8T Na1 178(4) . 2_566
K2 W8 O8T Na1 -104.8(7) . 2_566
O10B W10 O10A Na1 23.7(13) . 2_566
O410 W10 O10A Na1 122.4(12) 2_556 2_566
O810 W10 O10A Na1 -70.5(12) . 2_566
O101 W10 O10A Na1 -145.5(19) 2_556 2_566
O110 W10 O10A Na1 -154.1(12) . 2_566
K2 W10 O10A Na1 -22.8(14) . 2_566
O10A W10 O10B K2 -122.5(5) . .
O410 W10 O10B K2 139.2(4) 2_556 .
O810 W10 O10B K2 -26.5(4) . .
O101 W10 O10B K2 55.3(4) 2_556 .
O110 W10 O10B K2 47(2) . .
O2T K2 O10B W10 146.5(5) 1_455 .
O10W K2 O10B W10 -125.8(5) . .
O7M K2 O10B W10 2.1(6) . .
O9W K2 O10B W10 124.7(8) . .
O810 K2 O10B W10 21.5(4) . .
O1 K2 O10B W10 -95.2(6) . .
O78 K2 O10B W10 55.8(5) . .
O1T K2 O10B W10 -54.9(5) 2_556 .
O101 K2 O10B W10 -40.7(4) 2_556 .
Mn1 K2 O10B W10 -42.5(6) . .
O2T W2 O12 W1 -175.6(6) . .
O24 W2 O12 W1 80.6(6) . .
O23 W2 O12 W1 -76.1(6) . .
O26 W2 O12 W1 -8.5(13) . .
O1TE W2 O12 W1 -2.5(5) . .
K2 W2 O12 W1 156.3(4) 1_655 .
O1T W1 O12 W2 173.7(6) . .
O110 W1 O12 W2 21.2(15) . .
O101 W1 O12 W2 -83.1(6) . .
O13 W1 O12 W2 77.7(6) . .
O1TE W1 O12 W2 2.6(5) . .
K2 W1 O12 W2 -136.7(6) 2_556 .
O3T W3 O13 W1 177.2(6) . .
O38 W3 O13 W1 -79.8(6) . .
O23 W3 O13 W1 77.2(6) . .
O39 W3 O13 W1 5.5(13) . .
O1TE W3 O13 W1 2.9(5) . .
O1T W1 O13 W3 -170.3(6) . .
O110 W1 O13 W3 86.1(6) . .
O101 W1 O13 W3 -19.3(14) . .
O12 W1 O13 W3 -77.2(6) . .
O1TE W1 O13 W3 -3.1(5) . .
K2 W1 O13 W3 -125.6(4) 2_556 .
O410 W4 O4T Na2 -21.0(19) . 1_545
O45 W4 O4T Na2 77.6(18) . 1_545
O46 W4 O4T Na2 166.9(18) . 1_545
O24 W4 O4T Na2 -109.2(18) . 1_545
O2TE W4 O4T Na2 96(5) . 1_545
O3T W3 O23 W2 -167.2(6) . .
O38 W3 O23 W2 30.0(14) . .
O13 W3 O23 W2 -66.4(6) . .
O39 W3 O23 W2 91.2(6) . .
O1TE W3 O23 W2 5.0(5) . .
O2T W2 O23 W3 167.2(6) . .
O12 W2 O23 W3 65.8(6) . .
O24 W2 O23 W3 -31.6(14) . .
O26 W2 O23 W3 -90.6(6) . .
O1TE W2 O23 W3 -4.9(5) . .
K2 W2 O23 W3 171.2(3) 1_655 .
O2T W2 O24 W4 123.1(10) . .
O12 W2 O24 W4 -134.0(9) . .
O23 W2 O24 W4 -37.9(17) . .
O26 W2 O24 W4 20.5(9) . .
O1TE W2 O24 W4 -63.6(9) . .
K2 W2 O24 W4 123.4(10) 1_655 .
O4T W4 O24 W2 -151.0(9) . .
O410 W4 O24 W2 105.1(10) . .
O45 W4 O24 W2 11.5(17) . .
O46 W4 O24 W2 -49.3(9) . .
O2TE W4 O24 W2 27.0(9) . .
O6T W6 O26 W2 132.8(10) . .
O56 W6 O26 W2 -33.3(15) . .
O69 W6 O26 W2 -126.3(10) . .
O46 W6 O26 W2 34.8(10) . .
O2TE W6 O26 W2 -40.4(9) . .
O2T W2 O26 W6 -112.7(10) . .
O12 W2 O26 W6 80.3(13) . .
O24 W2 O26 W6 -10.8(10) . .
O23 W2 O26 W6 149.2(10) . .
O1TE W2 O26 W6 74.5(10) . .
K2 W2 O26 W6 -84.7(10) 1_655 .
O3T W3 O38 W8 -124.2(10) . .
O13 W3 O38 W8 133.9(10) . .
O23 W3 O38 W8 38.4(17) . .
O39 W3 O38 W8 -22.6(10) . .
O1TE W3 O38 W8 62.6(10) . .
O8T W8 O38 W3 151.5(10) . .
O810 W8 O38 W3 -105.0(10) . .
O78 W8 O38 W3 -10.8(17) . .
O89 W8 O38 W3 52.2(10) . .
O3TE W8 O38 W3 -25.6(10) . .
K2 W8 O38 W3 -108.0(9) . .
O9T W9 O39 W3 -132.6(10) . .
O79 W9 O39 W3 34.9(16) . .
O69 W9 O39 W3 125.7(10) . .
O89 W9 O39 W3 -35.4(10) . .
O3TE W9 O39 W3 40.6(10) . .
O3T W3 O39 W9 112.2(10) . .
O38 W3 O39 W9 11.0(10) . .
O13 W3 O39 W9 -76.1(14) . .
O23 W3 O39 W9 -148.7(11) . .
O1TE W3 O39 W9 -73.7(10) . .
O4T W4 O45 W5 178.9(6) . .
O410 W4 O45 W5 -75.2(6) . .
O46 W4 O45 W5 76.3(6) . .
O24 W4 O45 W5 16.4(14) . .
O2TE W4 O45 W5 0.4(5) . .
O5T W5 O45 W4 -170.1(6) . .
O5M W5 O45 W4 83.5(6) . .
O57 W5 O45 W4 -7.3(14) . .
O56 W5 O45 W4 -70.6(6) . .
O2TE W5 O45 W4 -0.4(5) . .
O4T W4 O46 W6 -179.4(5) . .
O410 W4 O46 W6 16.8(11) . .
O45 W4 O46 W6 -79.2(5) . .
O24 W4 O46 W6 81.2(5) . .
O2TE W4 O46 W6 -3.9(4) . .
O6T W6 O46 W4 178.5(5) . .
O26 W6 O46 W4 -78.4(5) . .
O56 W6 O46 W4 76.1(5) . .
O69 W6 O46 W4 0.5(15) . .
O2TE W6 O46 W4 3.9(4) . .
O6T W6 O56 W5 -171.8(6) . .
O26 W6 O56 W5 -5.6(12) . .
O69 W6 O56 W5 87.7(6) . .
O46 W6 O56 W5 -73.6(6) . .
O2TE W6 O56 W5 1.8(5) . .
O5T W5 O56 W6 169.4(6) . .
O5M W5 O56 W6 -6.7(13) . .
O57 W5 O56 W6 -88.2(6) . .
O45 W5 O56 W6 71.7(6) . .
O2TE W5 O56 W6 -1.8(5) . .
O7T W7 O57 W5 125.2(9) . .
O7M W7 O57 W5 19.6(9) . .
O78 W7 O57 W5 -69.6(15) . .
O79 W7 O57 W5 -136.0(9) . .
O3TE W7 O57 W5 -64.6(8) . .
K2 W7 O57 W5 18.9(10) . .
O5T W5 O57 W7 -126.3(9) . .
O5M W5 O57 W7 -19.2(9) . .
O45 W5 O57 W7 71.1(14) . .
O56 W5 O57 W7 134.6(9) . .
O2TE W5 O57 W7 64.5(8) . .
O6T W6 O69 W9 133.7(13) . .
O26 W6 O69 W9 29.3(13) . .
O56 W6 O69 W9 -123.1(13) . .
O46 W6 O69 W9 -48(2) . .
O2TE W6 O69 W9 -51.6(13) . .
O9T W9 O69 W6 -133.7(13) . .
O39 W9 O69 W6 -29.4(13) . .
O79 W9 O69 W6 123.2(13) . .
O89 W9 O69 W6 45(2) . .
O3TE W9 O69 W6 51.6(12) . .
O8T W8 O78 W7 -176.6(6) . .
O810 W8 O78 W7 78.1(6) . .
O89 W8 O78 W7 -75.9(5) . .
O38 W8 O78 W7 -14.4(13) . .
O3TE W8 O78 W7 1.0(5) . .
K2 W8 O78 W7 102.6(6) . .
O8T W8 O78 K2 80.8(4) . .
O810 W8 O78 K2 -24.5(3) . .
O89 W8 O78 K2 -178.5(3) . .
O38 W8 O78 K2 -116.9(9) . .
O3TE W8 O78 K2 -101.6(3) . .
O7T W7 O78 W8 169.7(6) . .
O7M W7 O78 W8 -85.6(6) . .
O57 W7 O78 W8 4.3(14) . .
O79 W7 O78 W8 70.8(6) . .
O3TE W7 O78 W8 -1.0(5) . .
K2 W7 O78 W8 -102.2(6) . .
O7T W7 O78 K2 -88.0(4) . .
O7M W7 O78 K2 16.6(3) . .
O57 W7 O78 K2 106.5(10) . .
O79 W7 O78 K2 173.0(3) . .
O3TE W7 O78 K2 101.2(3) . .
O2T K2 O78 W8 -95.1(3) 1_455 .
O10W K2 O78 W8 169.4(9) . .
O7M K2 O78 W8 109.6(4) . .
O10B K2 O78 W8 -16.3(4) . .
O9W K2 O78 W8 -160.2(5) . .
O810 K2 O78 W8 19.2(3) . .
O1 K2 O78 W8 146.5(3) . .
O1T K2 O78 W8 88.1(3) 2_556 .
O101 K2 O78 W8 37.4(4) 2_556 .
W10 K2 O78 W8 6.5(3) . .
Mn1 K2 O78 W8 116.6(3) . .
O2T K2 O78 W7 141.9(3) 1_455 .
O10W K2 O78 W7 46.4(12) . .
O7M K2 O78 W7 -13.4(3) . .
O10B K2 O78 W7 -139.3(3) . .
O9W K2 O78 W7 76.8(5) . .
O810 K2 O78 W7 -103.8(4) . .
O1 K2 O78 W7 23.5(4) . .
O1T K2 O78 W7 -34.9(4) 2_556 .
O101 K2 O78 W7 -85.6(3) 2_556 .
W10 K2 O78 W7 -116.5(3) . .
Mn1 K2 O78 W7 -6.4(3) . .
O9T W9 O79 W7 173.0(6) . .
O39 W9 O79 W7 5.4(12) . .
O69 W9 O79 W7 -85.4(6) . .
O89 W9 O79 W7 75.4(6) . .
O3TE W9 O79 W7 -0.5(5) . .
O7T W7 O79 W9 -169.2(6) . .
O7M W7 O79 W9 2.7(13) . .
O57 W7 O79 W9 87.8(6) . .
O78 W7 O79 W9 -72.2(6) . .
O3TE W7 O79 W9 0.5(5) . .
K2 W7 O79 W9 -64.2(7) . .
O8T W8 O89 W9 178.4(5) . .
O810 W8 O89 W9 -19.9(11) . .
O78 W8 O89 W9 77.2(5) . .
O38 W8 O89 W9 -81.4(5) . .
O3TE W8 O89 W9 3.7(4) . .
K2 W8 O89 W9 75.2(6) . .
O9T W9 O89 W8 -178.1(5) . .
O39 W9 O89 W8 78.5(5) . .
O79 W9 O89 W8 -75.7(5) . .
O69 W9 O89 W8 3.0(14) . .
O3TE W9 O89 W8 -3.6(4) . .
O1T W1 O101 W10 91(8) . 2_556
O110 W1 O101 W10 -164(8) . 2_556
O13 W1 O101 W10 -60(9) . 2_556
O12 W1 O101 W10 -3(8) . 2_556
O1TE W1 O101 W10 -75(8) . 2_556
K2 W1 O101 W10 64(8) 2_556 2_556
O1T W1 O101 K2 26.6(4) . 2_556
O110 W1 O101 K2 132.2(4) . 2_556
O13 W1 O101 K2 -123.8(9) . 2_556
O12 W1 O101 K2 -67.4(3) . 2_556
O1TE W1 O101 K2 -139.3(3) . 2_556
O1T W1 O110 W10 -140(6) . .
O101 W1 O110 W10 114(6) . .
O13 W1 O110 W10 -43(6) . .
O12 W1 O110 W10 12(7) . .
O1TE W1 O110 W10 29(6) . .
K2 W1 O110 W10 165(6) 2_556 .
O10A W10 O110 W1 66(6) . .
O10B W10 O110 W1 -104(6) . .
O410 W10 O110 W1 163(6) 2_556 .
O810 W10 O110 W1 -29(6) . .
O101 W10 O110 W1 -112(6) 2_556 .
K2 W10 O110 W1 -64(6) . .
O4T W4 O410 W10 -35.7(8) . 2_556
O45 W4 O410 W10 -138.1(7) . 2_556
O46 W4 O410 W10 128.1(8) . 2_556
O24 W4 O410 W10 64.6(7) . 2_556
O2TE W4 O410 W10 148.6(7) . 2_556
O8T W8 O810 W10 35.3(7) . .
O78 W8 O810 W10 138.3(6) . .
O89 W8 O810 W10 -126.3(8) . .
O38 W8 O810 W10 -65.9(6) . .
O3TE W8 O810 W10 -149.6(7) . .
K2 W8 O810 W10 111.1(7) . .
O8T W8 O810 K2 -75.8(4) . .
O78 W8 O810 K2 27.2(4) . .
O89 W8 O810 K2 122.6(7) . .
O38 W8 O810 K2 -177.0(4) . .
O3TE W8 O810 K2 99.3(3) . .
O10A W10 O810 W8 11.7(7) . .
O10B W10 O810 W8 -90.1(7) . .
O410 W10 O810 W8 144.7(10) 2_556 .
O101 W10 O810 W8 -179.7(7) 2_556 .
O110 W10 O810 W8 101.9(7) . .
K2 W10 O810 W8 -114.7(7) . .
O10A W10 O810 K2 126.4(4) . .
O10B W10 O810 K2 24.6(4) . .
O410 W10 O810 K2 -100.6(12) 2_556 .
O101 W10 O810 K2 -65.0(3) 2_556 .
O110 W10 O810 K2 -143.3(3) . .
O2T K2 O810 W8 58.7(4) 1_455 .
O10W K2 O810 W8 172.9(4) . .
O7M K2 O810 W8 -78.1(4) . .
O10B K2 O810 W8 118.4(5) . .
O9W K2 O810 W8 -19.2(6) . .
O1 K2 O810 W8 -104.6(5) . .
O78 K2 O810 W8 -19.8(3) . .
O1T K2 O810 W8 -136.3(4) 2_556 .
O101 K2 O810 W8 -176.5(5) 2_556 .
W10 K2 O810 W8 136.6(5) . .
Mn1 K2 O810 W8 -103.4(3) . .
O2T K2 O810 W10 -78.0(4) 1_455 .
O10W K2 O810 W10 36.3(6) . .
O7M K2 O810 W10 145.3(4) . .
O10B K2 O810 W10 -18.2(3) . .
O9W K2 O810 W10 -155.8(5) . .
O1 K2 O810 W10 118.8(4) . .
O78 K2 O810 W10 -156.4(4) . .
O1T K2 O810 W10 87.0(3) 2_556 .
O101 K2 O810 W10 46.8(3) 2_556 .
Mn1 K2 O810 W10 120.0(3) . .
O2L Na3 O1W Na4 -47.0(7) . 1_545
O5W Na3 O1W Na4 155(2) . 1_545
O3W Na3 O1W Na4 -148.9(8) . 1_545
O8T Na3 O1W Na4 115.9(7) 1_545 1_545
O2W Na3 O1W Na4 33.8(11) . 1_545
O4W Na3 O1W Na4 27.5(15) . 1_545
O1L Na3 O1W Na4 -59.1(9) . 1_545
C6 Na3 O1W Na4 -48.7(7) . 1_545
Na1 Na3 O1W Na4 140.8(8) 2_556 1_545
O2L Na3 O1W K1 -53(2) . 1_545
O5W Na3 O1W K1 148(2) . 1_545
O3W Na3 O1W K1 -155(2) . 1_545
O8T Na3 O1W K1 109(2) 1_545 1_545
O2W Na3 O1W K1 27(2) . 1_545
O4W Na3 O1W K1 21(3) . 1_545
O1L Na3 O1W K1 -66(2) . 1_545
C6 Na3 O1W K1 -55(2) . 1_545
Na4 Na3 O1W K1 -6.4(17) 1_545 1_545
Na1 Na3 O1W K1 134.4(18) 2_556 1_545
O8W Na4 O19W O20W 20(4) . .
O2W Na4 O19W O20W -161(4) 1_565 .
O2L Na4 O19W O20W -99(8) 1_565 .
O1W Na4 O19W O20W -69(3) 1_565 .
O19W Na4 O19W O20W 89(3) 2_567 .
O20W Na4 O19W O20W 109(3) 2_567 .
Na3 Na4 O19W O20W -120(3) 1_565 .
K1 Na4 O19W O20W -23(3) . .
O8W Na4 O19W Na4 -69.5(15) . 2_567
O2W Na4 O19W Na4 109.9(17) 1_565 2_567
O2L Na4 O19W Na4 172(7) 1_565 2_567
O1W Na4 O19W Na4 -158.5(13) 1_565 2_567
O19W Na4 O19W Na4 0.000(2) 2_567 2_567
O20W Na4 O19W Na4 19.6(10) 2_567 2_567
Na3 Na4 O19W Na4 151.0(12) 1_565 2_567
K1 Na4 O19W Na4 -112.1(12) . 2_567
O2L Na3 O2W Na4 30.7(11) . 1_545
O5W Na3 O2W Na4 158.0(12) . 1_545
O3W Na3 O2W Na4 -65(8) . 1_545
O8T Na3 O2W Na4 -130.9(13) 1_545 1_545
O1W Na3 O2W Na4 -44.2(13) . 1_545
O4W Na3 O2W Na4 130.9(17) . 1_545
O1L Na3 O2W Na4 73.7(13) . 1_545
C6 Na3 O2W Na4 53.3(12) . 1_545
Na1 Na3 O2W Na4 -165.3(11) 2_556 1_545
O2L Na3 O5W Na1 -174.0(9) . 2_556
O3W Na3 O5W Na1 -80.5(11) . 2_556
O8T Na3 O5W Na1 19.1(9) 1_545 2_556
O1W Na3 O5W Na1 -21(3) . 2_556
O2W Na3 O5W Na1 94.0(14) . 2_556
O4W Na3 O5W Na1 120.9(12) . 2_556
O1L Na3 O5W Na1 -171.5(10) . 2_556
C6 Na3 O5W Na1 -176.8(9) . 2_556
Na4 Na3 O5W Na1 120.1(14) 1_545 2_556
O2W Na4 O8W K1 -56(16) 1_565 .
O2L Na4 O8W K1 119.7(10) 1_565 .
O19W Na4 O8W K1 -51.1(13) . .
O1W Na4 O8W K1 45.5(10) 1_565 .
O19W Na4 O8W K1 -120.8(11) 2_567 .
O20W Na4 O8W K1 -139.0(10) 2_567 .
Na3 Na4 O8W K1 84.8(14) 1_565 .
O6W K1 O8W Na4 -172.4(13) . .
O7T K1 O8W Na4 13.6(16) . .
O7W K1 O8W Na4 134.8(14) . .
O6T K1 O8W Na4 -117.2(12) 1_455 .
O20W K1 O8W Na4 56.6(12) . .
O1W K1 O8W Na4 -43.4(12) 1_565 .
O9W K1 O8W Na4 -53.0(14) . .
O14W Na2 O11W Na1 77(3) . .
O3T Na2 O11W Na1 56.0(6) . .
O13W Na2 O11W Na1 -17.2(7) . .
O12W Na2 O11W Na1 139.2(7) . .
O4T Na2 O11W Na1 -97.9(6) 1_565 .
O5W Na1 O11W Na2 -117.8(8) 2_556 .
O10A Na1 O11W Na2 94.3(6) 2_566 .
O13W Na1 O11W Na2 16.6(7) . .
Na1 Na1 O11W Na2 138(4) 2_566 .
O8T Na1 O11W Na2 168.7(6) 2_566 .
Na3 Na1 O11W Na2 -148.5(6) 2_556 .
O2T K2 O9W K1 -105.3(11) 1_455 .
O10W K2 O9W K1 169.4(10) . .
O7M K2 O9W K1 53.5(10) . .
O10B K2 O9W K1 -82.3(13) . .
O810 K2 O9W K1 -2.6(13) . .
O1 K2 O9W K1 121.7(12) . .
O78 K2 O9W K1 -2.0(9) . .
O1T K2 O9W K1 97.2(11) 2_556 .
O101 K2 O9W K1 61(2) 2_556 .
W10 K2 O9W K1 -30.1(16) . .
Mn1 K2 O9W K1 88.2(11) . .
O6W K1 O9W K2 -134.6(12) . .
O7T K1 O9W K2 -46.4(10) . .
O7W K1 O9W K2 -144(2) . .
O6T K1 O9W K2 151.3(12) 1_455 .
O8W K1 O9W K2 69.0(13) . .
O20W K1 O9W K2 -16.4(14) . .
O1W K1 O9W K2 58.0(12) 1_565 .
Na4 K1 O9W K2 44.4(12) . .
O11W Na2 O13W Na1 17.0(7) . .
O14W Na2 O13W Na1 -144.7(9) . .
O3T Na2 O13W Na1 -60.0(6) . .
O12W Na2 O13W Na1 -63.8(19) . .
O4T Na2 O13W Na1 113.4(6) 1_565 .
O5W Na1 O13W Na2 68.6(14) 2_556 .
O10A Na1 O13W Na2 -96.8(7) 2_566 .
O11W Na1 O13W Na2 -15.4(6) . .
Na1 Na1 O13W Na2 -178.7(10) 2_566 .
O8T Na1 O13W Na2 -65.3(14) 2_566 .
Na3 Na1 O13W Na2 13.9(17) 2_556 .
Na4 O19W O20W Na4 -104(3) . 2_567
Na4 O19W O20W K1 27(3) . .
Na4 O19W O20W K1 130.7(11) 2_567 .
O6W K1 O20W O19W 158(2) . .
O7T K1 O20W O19W 98(2) . .
O7W K1 O20W O19W -120(2) . .
O6T K1 O20W O19W -12(5) 1_455 .
O8W K1 O20W O19W -45(2) . .
O1W K1 O20W O19W 19(2) 1_565 .
O9W K1 O20W O19W 71(2) . .
Na4 K1 O20W O19W -16(2) . .
O6W K1 O20W Na4 -118.7(13) . 2_567
O7T K1 O20W Na4 -178.6(15) . 2_567
O7W K1 O20W Na4 -36.6(13) . 2_567
O6T K1 O20W Na4 72(4) 1_455 2_567
O8W K1 O20W Na4 38.2(14) . 2_567
O1W K1 O20W Na4 103.1(14) 1_565 2_567
O9W K1 O20W Na4 154.8(12) . 2_567
Na4 K1 O20W Na4 68.0(14) . 2_567
